data_7705940
loop_
_publ_author_name
'Yuan, Run-Ze'
'Cui, Peng-Fei'
'Guo, Shu-Ting'
'Jin, Guo-Xin'

_publ_section_title
;
 Regioselective B(3)-H bond activation based on an o-carboranyl
 dithiocarboxylate ligand and its derivatives.
;
_journal_issue 3
_journal_name_full 'Dalton transactions (Cambridge, England : 2003)'
_journal_page_first 1060
_journal_page_last 1068
_journal_paper_doi 10.1039/d0dt03832f
_journal_volume 50
_journal_year 2021
_chemical_formula_sum 'C17 H39 B20 Ir S4'
_chemical_formula_weight 780.12
_space_group_crystal_system monoclinic
_space_group_IT_number 14
_space_group_name_Hall '-P 2yn'
_space_group_name_H-M_alt 'P 1 21/n 1'
_atom_sites_solution_hydrogens mixed
_audit_creation_method SHELXL-2016/6
_audit_update_record
;
2020-11-04 deposited with the CCDC.	2020-12-08 downloaded from the CCDC.
;
_cell_angle_alpha 90
_cell_angle_beta 108.269(8)
_cell_angle_gamma 90
_cell_formula_units_Z 4
_cell_length_a 12.7778(15)
_cell_length_b 15.0383(13)
_cell_length_c 18.354(4)
_cell_measurement_reflns_used 9924
_cell_measurement_temperature 173(2)
_cell_measurement_theta_max 72.33
_cell_measurement_theta_min 3.64
_cell_volume 3349.1(9)
_computing_cell_refinement 'Bruker SAINT'
_computing_data_collection 'Bruker APEX2'
_computing_data_reduction 'Bruker SAINT'
_computing_molecular_graphics 'Bruker SHELXTL'
_computing_publication_material 'Bruker SHELXTL'
_computing_structure_refinement 'SHELXL-2016/6 (Sheldrick, 2016)'
_computing_structure_solution 'SHELXT 2018/2 (Sheldrick, 2018)'
_diffrn_ambient_temperature 173(2)
_diffrn_measured_fraction_theta_full 1.000
_diffrn_measured_fraction_theta_max 1.000
_diffrn_measurement_device_type 'Bruker APEX-II CCD'
_diffrn_measurement_method '\f and \w scans'
_diffrn_radiation_type CuK\a
_diffrn_radiation_wavelength 1.54178
_diffrn_reflns_av_R_equivalents 0.0598
_diffrn_reflns_av_unetI/netI 0.0266
_diffrn_reflns_Laue_measured_fraction_full 1.000
_diffrn_reflns_Laue_measured_fraction_max 1.000
_diffrn_reflns_limit_h_max 15
_diffrn_reflns_limit_h_min -15
_diffrn_reflns_limit_k_max 18
_diffrn_reflns_limit_k_min -18
_diffrn_reflns_limit_l_max 22
_diffrn_reflns_limit_l_min -22
_diffrn_reflns_number 84677
_diffrn_reflns_point_group_measured_fraction_full 1.000
_diffrn_reflns_point_group_measured_fraction_max 1.000
_diffrn_reflns_theta_full 67.679
_diffrn_reflns_theta_max 71.492
_diffrn_reflns_theta_min 3.729
_exptl_absorpt_coefficient_mu 10.112
_exptl_absorpt_correction_T_max 0.754
_exptl_absorpt_correction_T_min 0.426
_exptl_absorpt_correction_type multi-scan
_exptl_absorpt_process_details sadabs
_exptl_crystal_colour brown
_exptl_crystal_density_diffrn 1.547
_exptl_crystal_description sheet
_exptl_crystal_F_000 1528
_exptl_crystal_size_max 0.140
_exptl_crystal_size_mid 0.100
_exptl_crystal_size_min 0.030
_refine_diff_density_max 0.898
_refine_diff_density_min -1.312
_refine_diff_density_rms 0.109
_refine_ls_extinction_method none
_refine_ls_goodness_of_fit_ref 1.034
_refine_ls_hydrogen_treatment mixed
_refine_ls_matrix_type full
_refine_ls_number_parameters 393
_refine_ls_number_reflns 6540
_refine_ls_number_restraints 2
_refine_ls_restrained_S_all 1.035
_refine_ls_R_factor_all 0.0240
_refine_ls_R_factor_gt 0.0232
_refine_ls_shift/su_max 0.003
_refine_ls_shift/su_mean 0.000
_refine_ls_structure_factor_coef Fsqd
_refine_ls_weighting_details 'w=1/[\s^2^(Fo^2^)+(0.0384P)^2^+2.8851P] where P=(Fo^2^+2Fc^2^)/3'
_refine_ls_weighting_scheme calc
_refine_ls_wR_factor_gt 0.0618
_refine_ls_wR_factor_ref 0.0625
_reflns_Friedel_coverage 0.000
_reflns_number_gt 6328
_reflns_number_total 6540
_reflns_threshold_expression 'I > 2\s(I)'
_cod_data_source_file d0dt03832f2.cif
_cod_data_source_block cu_200711b_a
_cod_depositor_comments 'Adding full bibliography for 7705931--7705941.cif.'
_cod_original_cell_volume 3349.1(8)
_cod_original_sg_symbol_H-M 'P 21/n'
_cod_database_code 7705940
_shelx_shelxl_version_number 2016/6
_shelx_space_group_comment
; 
The symmetry employed for this shelxl refinement is uniquely defined 
by the following loop, which should always be used as a source of 
symmetry information in preference to the above space-group names. 
They are only intended as comments. 
;
_shelx_estimated_absorpt_t_min 0.332
_shelx_estimated_absorpt_t_max 0.751

loop_
_space_group_symop_operation_xyz
'x, y, z'
'-x+1/2, y+1/2, -z+1/2'
'-x, -y, -z'
'x-1/2, -y-1/2, z-1/2'

loop_
_atom_site_label
_atom_site_type_symbol
_atom_site_fract_x
_atom_site_fract_y
_atom_site_fract_z
_atom_site_U_iso_or_equiv
_atom_site_adp_type
_atom_site_occupancy
_atom_site_site_symmetry_order
_atom_site_calc_flag
_atom_site_refinement_flags_posn
_atom_site_refinement_flags_adp
_atom_site_refinement_flags_occupancy
_atom_site_disorder_assembly
_atom_site_disorder_group
Ir1 Ir 0.53842(2) 0.39138(2) 0.69726(2) 0.01818(5) Uani 1 1 d . . . . .
S1 S 0.49476(5) 0.25226(4) 0.72702(3) 0.02568(13) Uani 1 1 d . . . . .
S2 S 0.30192(7) 0.13050(5) 0.68500(5) 0.04604(19) Uani 1 1 d . . . . .
S3 S 0.58372(5) 0.34395(4) 0.58972(3) 0.02259(12) Uani 1 1 d . . . . .
S4 S 0.72262(7) 0.20583(5) 0.69539(4) 0.04101(18) Uani 1 1 d . . . . .
C1 C 0.2965(2) 0.29597(17) 0.62441(15) 0.0248(5) Uani 1 1 d . . . . .
C2 C 0.3286(2) 0.32022(17) 0.54766(14) 0.0254(5) Uani 1 1 d D . . . .
H2 H 0.385(2) 0.283(2) 0.5387(18) 0.032(8) Uiso 1 1 d D . . . .
B3 B 0.2073(3) 0.2631(2) 0.53600(19) 0.0328(6) Uani 1 1 d . . . . .
H3 H 0.190532 0.192633 0.516007 0.039 Uiso 1 1 calc R U . . .
B4 B 0.1579(2) 0.3088(2) 0.6087(2) 0.0347(7) Uani 1 1 d . . . . .
H4 H 0.107275 0.268524 0.636544 0.042 Uiso 1 1 calc R U . . .
B5 B 0.2572(3) 0.38807(19) 0.66151(19) 0.0279(6) Uani 1 1 d . . . . .
H5 H 0.270494 0.398676 0.724171 0.033 Uiso 1 1 calc R U . . .
B6 B 0.3753(2) 0.39620(17) 0.62644(17) 0.0213(6) Uani 1 1 d . . . . .
B7 B 0.2171(3) 0.3506(2) 0.47349(18) 0.0321(6) Uani 1 1 d . . . . .
H7 H 0.205623 0.337743 0.411364 0.039 Uiso 1 1 calc R U . . .
B8 B 0.1053(3) 0.3463(3) 0.5117(2) 0.0382(7) Uani 1 1 d . . . . .
H8 H 0.018912 0.331386 0.475045 0.046 Uiso 1 1 calc R U . . .
B9 B 0.1359(3) 0.4240(2) 0.5895(2) 0.0358(7) Uani 1 1 d . . . . .
H9 H 0.068662 0.460584 0.604053 0.043 Uiso 1 1 calc R U . . .
B10 B 0.2654(2) 0.4757(2) 0.59879(18) 0.0289(6) Uani 1 1 d . . . . .
H10 H 0.282332 0.546092 0.618910 0.035 Uiso 1 1 calc R U . . .
B11 B 0.3160(2) 0.4294(2) 0.52716(17) 0.0274(6) Uani 1 1 d . . . . .
H11 H 0.368775 0.467494 0.499497 0.033 Uiso 1 1 calc R U . . .
B12 B 0.1722(3) 0.4499(2) 0.50579(19) 0.0357(7) Uani 1 1 d . . . . .
H12 H 0.129358 0.503424 0.464873 0.043 Uiso 1 1 calc R U . . .
B13 B 0.6273(3) 0.10529(18) 0.5156(2) 0.0315(7) Uani 1 1 d . . . . .
H13 H 0.575397 0.070242 0.545736 0.038 Uiso 1 1 calc R U . . .
B14 B 0.5787(2) 0.1985(2) 0.45455(17) 0.0274(6) Uani 1 1 d . . . . .
H14 H 0.493204 0.224854 0.443751 0.033 Uiso 1 1 calc R U . . .
B15 B 0.6914(3) 0.2709(2) 0.46225(18) 0.0309(6) Uani 1 1 d . . . . .
H15 H 0.679755 0.344675 0.456306 0.037 Uiso 1 1 calc R U . . .
B16 B 0.8121(3) 0.2237(2) 0.5289(2) 0.0353(7) Uani 1 1 d . . . . .
H16 H 0.879565 0.265371 0.567474 0.042 Uiso 1 1 calc R U . . .
B17 B 0.7247(3) 0.0482(2) 0.4815(2) 0.0375(7) Uani 1 1 d . . . . .
H17 H 0.736130 -0.025507 0.488685 0.045 Uiso 1 1 calc R U . . .
B18 B 0.6052(3) 0.0957(2) 0.4156(2) 0.0339(7) Uani 1 1 d . . . . .
H18 H 0.537128 0.053619 0.378213 0.041 Uiso 1 1 calc R U . . .
B19 B 0.6448(3) 0.1978(2) 0.38236(18) 0.0323(6) Uani 1 1 d . . . . .
H19 H 0.602694 0.222999 0.322953 0.039 Uiso 1 1 calc R U . . .
B20 B 0.7893(3) 0.2131(2) 0.4285(2) 0.0363(7) Uani 1 1 d . . . . .
H20 H 0.842596 0.248499 0.399697 0.044 Uiso 1 1 calc R U . . .
B21 B 0.8384(3) 0.1208(2) 0.4897(2) 0.0382(8) Uani 1 1 d . . . . .
H21 H 0.924365 0.094751 0.502522 0.046 Uiso 1 1 calc R U . . .
B22 B 0.7361(3) 0.1055(2) 0.3996(2) 0.0341(7) Uani 1 1 d . . . . .
H22 H 0.754549 0.069679 0.351467 0.041 Uiso 1 1 calc R U . . .
C3 C 0.3657(2) 0.22882(17) 0.67814(15) 0.0276(5) Uani 1 1 d . . . . .
C4 C 0.4059(3) 0.0730(2) 0.7587(2) 0.0584(10) Uani 1 1 d . . . . .
H4A H 0.472447 0.066860 0.743318 0.088 Uiso 1 1 calc R U . . .
H4B H 0.378783 0.013884 0.766286 0.088 Uiso 1 1 calc R U . . .
H4C H 0.423380 0.106803 0.806632 0.088 Uiso 1 1 calc R U . . .
C5 C 0.6831(2) 0.21044(16) 0.53944(14) 0.0243(5) Uani 1 1 d . . . . .
C6 C 0.7660(3) 0.1241(2) 0.55291(17) 0.0329(6) Uani 1 1 d D . . . .
H6 H 0.797(3) 0.1074(19) 0.6071(18) 0.032(9) Uiso 1 1 d D . . . .
C7 C 0.6657(2) 0.25200(17) 0.61062(14) 0.0254(5) Uani 1 1 d . . . . .
C8 C 0.5848(2) 0.44275(17) 0.81651(14) 0.0248(5) Uani 1 1 d . . . . .
C9 C 0.68722(19) 0.42310(17) 0.80272(14) 0.0240(5) Uani 1 1 d . . . . .
C10 C 0.6926(2) 0.47667(16) 0.74030(14) 0.0240(5) Uani 1 1 d . . . . .
C11 C 0.5941(2) 0.53086(16) 0.71470(14) 0.0239(5) Uani 1 1 d . . . . .
C12 C 0.5305(2) 0.51222(16) 0.76512(14) 0.0253(5) Uani 1 1 d . . . . .
C13 C 0.5452(3) 0.4035(2) 0.87852(17) 0.0372(7) Uani 1 1 d . . . . .
H13A H 0.575101 0.437839 0.925867 0.056 Uiso 1 1 calc R U . . .
H13B H 0.570114 0.341641 0.887641 0.056 Uiso 1 1 calc R U . . .
H13C H 0.464463 0.405289 0.862459 0.056 Uiso 1 1 calc R U . . .
C14 C 0.7754(2) 0.3624(2) 0.85047(17) 0.0346(6) Uani 1 1 d . . . . .
H14A H 0.818769 0.393579 0.896996 0.052 Uiso 1 1 calc R U . . .
H14B H 0.823668 0.344245 0.820876 0.052 Uiso 1 1 calc R U . . .
H14C H 0.741202 0.309576 0.864712 0.052 Uiso 1 1 calc R U . . .
C15 C 0.7856(2) 0.4799(2) 0.70699(18) 0.0360(6) Uani 1 1 d . . . . .
H15A H 0.833417 0.530634 0.728620 0.054 Uiso 1 1 calc R U . . .
H15B H 0.755906 0.486473 0.651144 0.054 Uiso 1 1 calc R U . . .
H15C H 0.828380 0.424757 0.719401 0.054 Uiso 1 1 calc R U . . .
C16 C 0.5708(3) 0.60229(17) 0.65488(18) 0.0343(6) Uani 1 1 d . . . . .
H16A H 0.490946 0.610269 0.632761 0.051 Uiso 1 1 calc R U . . .
H16B H 0.601762 0.585189 0.614364 0.051 Uiso 1 1 calc R U . . .
H16C H 0.604421 0.658160 0.678385 0.051 Uiso 1 1 calc R U . . .
C17 C 0.4349(2) 0.5647(2) 0.77233(18) 0.0366(6) Uani 1 1 d . . . . .
H17A H 0.380771 0.524267 0.782236 0.055 Uiso 1 1 calc R U . . .
H17B H 0.400693 0.597324 0.724567 0.055 Uiso 1 1 calc R U . . .
H17C H 0.460661 0.606871 0.814918 0.055 Uiso 1 1 calc R U . . .

loop_
_atom_site_aniso_label
_atom_site_aniso_U_11
_atom_site_aniso_U_22
_atom_site_aniso_U_33
_atom_site_aniso_U_23
_atom_site_aniso_U_13
_atom_site_aniso_U_12
Ir1 0.01474(7) 0.01844(7) 0.02071(7) 0.00076(3) 0.00462(5) 0.00005(3)
S1 0.0252(3) 0.0227(3) 0.0282(3) 0.0049(2) 0.0070(2) -0.0023(2)
S2 0.0408(4) 0.0360(4) 0.0586(5) 0.0110(4) 0.0116(4) -0.0177(3)
S3 0.0207(3) 0.0231(3) 0.0249(3) 0.0014(2) 0.0086(2) 0.0040(2)
S4 0.0467(4) 0.0471(4) 0.0270(3) 0.0063(3) 0.0083(3) 0.0248(3)
C1 0.0200(11) 0.0266(12) 0.0282(12) -0.0035(10) 0.0082(10) -0.0059(9)
C2 0.0222(12) 0.0280(12) 0.0258(12) -0.0035(10) 0.0073(10) -0.0024(10)
B3 0.0252(15) 0.0370(16) 0.0332(15) -0.0092(13) 0.0046(12) -0.0119(12)
B4 0.0162(13) 0.0477(18) 0.0399(17) -0.0066(14) 0.0082(12) -0.0070(12)
B5 0.0191(14) 0.0345(16) 0.0310(16) -0.0061(11) 0.0091(12) 0.0000(10)
B6 0.0177(13) 0.0222(13) 0.0236(14) -0.0022(10) 0.0060(11) -0.0015(9)
B7 0.0274(15) 0.0376(17) 0.0261(14) -0.0047(12) 0.0009(12) -0.0008(12)
B8 0.0212(14) 0.0491(19) 0.0389(17) -0.0087(15) 0.0017(13) -0.0026(13)
B9 0.0194(14) 0.0476(19) 0.0379(17) -0.0074(15) 0.0053(12) 0.0043(13)
B10 0.0212(13) 0.0309(14) 0.0305(15) -0.0045(12) 0.0023(11) 0.0042(11)
B11 0.0264(14) 0.0262(14) 0.0263(14) 0.0021(11) 0.0032(11) 0.0022(11)
B12 0.0259(15) 0.0417(17) 0.0316(16) -0.0012(14) -0.0023(12) 0.0071(13)
B13 0.0356(18) 0.0236(14) 0.0409(18) -0.0003(11) 0.0199(15) 0.0010(11)
B14 0.0226(13) 0.0291(14) 0.0288(14) -0.0045(11) 0.0058(11) 0.0024(11)
B15 0.0335(16) 0.0301(15) 0.0323(15) 0.0009(12) 0.0149(13) -0.0021(12)
B16 0.0219(14) 0.0435(18) 0.0421(18) -0.0059(14) 0.0124(13) -0.0008(13)
B17 0.050(2) 0.0279(15) 0.0411(18) 0.0023(13) 0.0242(16) 0.0103(14)
B18 0.0343(17) 0.0293(14) 0.0404(18) -0.0065(13) 0.0149(15) -0.0007(13)
B19 0.0350(16) 0.0333(15) 0.0295(15) -0.0001(12) 0.0115(13) 0.0041(13)
B20 0.0341(17) 0.0407(17) 0.0397(17) -0.0037(14) 0.0197(14) -0.0033(14)
B21 0.0293(17) 0.0496(19) 0.0396(19) -0.0014(15) 0.0165(15) 0.0121(14)
B22 0.0371(18) 0.0326(17) 0.0374(18) -0.0038(12) 0.0188(15) 0.0049(12)
C3 0.0275(13) 0.0264(12) 0.0306(13) 0.0003(10) 0.0115(11) -0.0074(10)
C4 0.064(2) 0.0389(18) 0.063(2) 0.0233(17) 0.0067(18) -0.0145(17)
C5 0.0213(11) 0.0233(11) 0.0291(12) 0.0017(9) 0.0092(10) 0.0049(9)
C6 0.0329(15) 0.0361(14) 0.0318(15) 0.0052(12) 0.0129(12) 0.0157(12)
C7 0.0217(11) 0.0277(12) 0.0265(12) 0.0014(10) 0.0071(10) 0.0041(10)
C8 0.0214(11) 0.0303(12) 0.0208(11) -0.0032(10) 0.0040(9) -0.0056(10)
C9 0.0176(11) 0.0251(12) 0.0249(12) -0.0001(10) 0.0005(9) -0.0022(9)
C10 0.0189(11) 0.0245(11) 0.0270(12) -0.0019(9) 0.0050(9) -0.0046(9)
C11 0.0229(12) 0.0203(11) 0.0252(12) -0.0016(9) 0.0027(9) -0.0035(9)
C12 0.0217(11) 0.0245(12) 0.0277(12) -0.0085(10) 0.0047(10) -0.0015(9)
C13 0.0427(17) 0.0465(16) 0.0240(14) -0.0018(12) 0.0129(13) -0.0097(13)
C14 0.0293(14) 0.0346(14) 0.0325(14) 0.0063(12) -0.0011(11) 0.0069(12)
C15 0.0266(13) 0.0389(15) 0.0468(16) -0.0017(13) 0.0175(12) -0.0062(11)
C16 0.0395(17) 0.0240(13) 0.0329(15) 0.0042(10) 0.0022(13) -0.0015(10)
C17 0.0290(14) 0.0368(15) 0.0408(16) -0.0136(12) 0.0064(12) 0.0064(12)

loop_
_atom_type_symbol
_atom_type_description
_atom_type_scat_dispersion_real
_atom_type_scat_dispersion_imag
_atom_type_scat_source
C C 0.0181 0.0091 'International Tables Vol C Tables 4.2.6.8 and 6.1.1.4'
H H 0.0000 0.0000 'International Tables Vol C Tables 4.2.6.8 and 6.1.1.4'
B B 0.0090 0.0039 'International Tables Vol C Tables 4.2.6.8 and 6.1.1.4'
Ir Ir -4.7710 6.5667 'International Tables Vol C Tables 4.2.6.8 and 6.1.1.4'
S S 0.3331 0.5567 'International Tables Vol C Tables 4.2.6.8 and 6.1.1.4'

loop_
_geom_angle_atom_site_label_1
_geom_angle_atom_site_label_2
_geom_angle_atom_site_label_3
_geom_angle
_geom_angle_site_symmetry_1
_geom_angle_site_symmetry_3
_geom_angle_publ_flag
B6 Ir1 C11 105.75(9) . . ?
B6 Ir1 C8 120.57(10) . . ?
C11 Ir1 C8 63.36(9) . . ?
B6 Ir1 C12 96.25(10) . . ?
C11 Ir1 C12 37.87(9) . . ?
C8 Ir1 C12 37.62(9) . . ?
B6 Ir1 C10 141.74(10) . . ?
C11 Ir1 C10 37.70(9) . . ?
C8 Ir1 C10 61.77(9) . . ?
C12 Ir1 C10 62.04(9) . . ?
B6 Ir1 S1 84.78(7) . . ?
C11 Ir1 S1 158.70(7) . . ?
C8 Ir1 S1 95.34(7) . . ?
C12 Ir1 S1 124.02(7) . . ?
C10 Ir1 S1 133.30(6) . . ?
B6 Ir1 C9 156.91(10) . . ?
C11 Ir1 C9 62.38(9) . . ?
C8 Ir1 C9 37.11(9) . . ?
C12 Ir1 C9 61.92(9) . . ?
C10 Ir1 C9 36.17(9) . . ?
S1 Ir1 C9 100.89(6) . . ?
B6 Ir1 S3 87.02(8) . . ?
C11 Ir1 S3 105.01(7) . . ?
C8 Ir1 S3 151.57(7) . . ?
C12 Ir1 S3 142.17(7) . . ?
C10 Ir1 S3 92.77(6) . . ?
S1 Ir1 S3 93.81(2) . . ?
C9 Ir1 S3 114.60(7) . . ?
C3 S1 Ir1 110.15(9) . . ?
C3 S2 C4 102.39(15) . . ?
C7 S3 Ir1 110.80(9) . . ?
C3 C1 C2 117.7(2) . . ?
C3 C1 B5 118.6(2) . . ?
C2 C1 B5 110.7(2) . . ?
C3 C1 B4 123.7(2) . . ?
C2 C1 B4 110.9(2) . . ?
B5 C1 B4 63.47(18) . . ?
C3 C1 B3 120.3(2) . . ?
C2 C1 B3 61.61(16) . . ?
B5 C1 B3 114.8(2) . . ?
B4 C1 B3 62.23(18) . . ?
C3 C1 B6 109.85(19) . . ?
C2 C1 B6 62.66(15) . . ?
B5 C1 B6 62.68(16) . . ?
B4 C1 B6 116.7(2) . . ?
B3 C1 B6 117.1(2) . . ?
C1 C2 B11 112.4(2) . . ?
C1 C2 B7 112.3(2) . . ?
B11 C2 B7 63.91(18) . . ?
C1 C2 B3 62.32(17) . . ?
B11 C2 B3 116.1(2) . . ?
B7 C2 B3 62.52(19) . . ?
C1 C2 B6 63.58(15) . . ?
B11 C2 B6 62.74(16) . . ?
B7 C2 B6 117.4(2) . . ?
B3 C2 B6 118.5(2) . . ?
C1 C2 H2 114.9(19) . . ?
B11 C2 H2 123.4(19) . . ?
B7 C2 H2 120.3(19) . . ?
B3 C2 H2 112.3(19) . . ?
B6 C2 H2 115.3(19) . . ?
C2 B3 C1 56.07(15) . . ?
C2 B3 B8 104.1(2) . . ?
C1 B3 B8 104.6(2) . . ?
C2 B3 B7 57.92(17) . . ?
C1 B3 B7 103.6(2) . . ?
B8 B3 B7 60.4(2) . . ?
C2 B3 B4 103.3(2) . . ?
C1 B3 B4 58.23(16) . . ?
B8 B3 B4 60.5(2) . . ?
B7 B3 B4 108.1(2) . . ?
C2 B3 H3 125.7 . . ?
C1 B3 H3 125.3 . . ?
B8 B3 H3 122.6 . . ?
B7 B3 H3 122.3 . . ?
B4 B3 H3 122.3 . . ?
C1 B4 B9 103.6(2) . . ?
C1 B4 B3 59.54(16) . . ?
B9 B4 B3 107.4(2) . . ?
C1 B4 B8 104.5(2) . . ?
B9 B4 B8 60.5(2) . . ?
B3 B4 B8 59.11(19) . . ?
C1 B4 B5 57.57(16) . . ?
B9 B4 B5 59.86(18) . . ?
B3 B4 B5 107.8(2) . . ?
B8 B4 B5 108.2(2) . . ?
C1 B4 H4 125.2 . . ?
B9 B4 H4 122.7 . . ?
B3 B4 H4 121.6 . . ?
B8 B4 H4 122.3 . . ?
B5 B4 H4 121.7 . . ?
C1 B5 B10 105.2(2) . . ?
C1 B5 B9 104.5(2) . . ?
B10 B5 B9 60.44(19) . . ?
C1 B5 B4 58.96(16) . . ?
B10 B5 B4 108.6(2) . . ?
B9 B5 B4 59.63(19) . . ?
C1 B5 B6 61.86(15) . . ?
B10 B5 B6 59.79(16) . . ?
B9 B5 B6 110.1(2) . . ?
B4 B5 B6 112.3(2) . . ?
C1 B5 H5 124.2 . . ?
B10 B5 H5 122.7 . . ?
B9 B5 H5 122.4 . . ?
B4 B5 H5 120.3 . . ?
B6 B5 H5 118.5 . . ?
B10 B6 C2 99.41(19) . . ?
B10 B6 C1 99.70(19) . . ?
C2 B6 C1 53.76(14) . . ?
B10 B6 B11 59.19(16) . . ?
C2 B6 B11 55.62(15) . . ?
C1 B6 B11 98.91(19) . . ?
B10 B6 B5 58.82(17) . . ?
C2 B6 B5 98.00(18) . . ?
C1 B6 B5 55.46(14) . . ?
B11 B6 B5 104.1(2) . . ?
B10 B6 Ir1 137.89(18) . . ?
C2 B6 Ir1 119.74(17) . . ?
C1 B6 Ir1 115.21(16) . . ?
B11 B6 Ir1 131.16(18) . . ?
B5 B6 Ir1 123.71(19) . . ?
C2 B7 B12 103.7(2) . . ?
C2 B7 B3 59.56(17) . . ?
B12 B7 B3 108.3(2) . . ?
C2 B7 B8 104.5(2) . . ?
B12 B7 B8 60.9(2) . . ?
B3 B7 B8 59.37(19) . . ?
C2 B7 B11 57.64(16) . . ?
B12 B7 B11 60.16(18) . . ?
B3 B7 B11 108.4(2) . . ?
B8 B7 B11 108.9(2) . . ?
C2 B7 H7 125.4 . . ?
B12 B7 H7 122.3 . . ?
B3 B7 H7 121.1 . . ?
B8 B7 H7 122.0 . . ?
B11 B7 H7 121.3 . . ?
B3 B8 B7 60.21(19) . . ?
B3 B8 B4 60.36(19) . . ?
B7 B8 B4 107.8(2) . . ?
B3 B8 B9 107.6(2) . . ?
B7 B8 B9 106.8(2) . . ?
B4 B8 B9 59.4(2) . . ?
B3 B8 B12 107.6(2) . . ?
B7 B8 B12 59.23(19) . . ?
B4 B8 B12 107.2(2) . . ?
B9 B8 B12 59.5(2) . . ?
B3 B8 H8 121.5 . . ?
B7 B8 H8 122.2 . . ?
B4 B8 H8 121.9 . . ?
B9 B8 H8 122.5 . . ?
B12 B8 H8 122.3 . . ?
B4 B9 B5 60.51(17) . . ?
B4 B9 B12 108.4(2) . . ?
B5 B9 B12 107.8(2) . . ?
B4 B9 B10 108.7(2) . . ?
B5 B9 B10 59.69(17) . . ?
B12 B9 B10 60.22(18) . . ?
B4 B9 B8 60.1(2) . . ?
B5 B9 B8 108.4(2) . . ?
B12 B9 B8 60.4(2) . . ?
B10 B9 B8 108.9(2) . . ?
B4 B9 H9 121.2 . . ?
B5 B9 H9 121.8 . . ?
B12 B9 H9 121.7 . . ?
B10 B9 H9 121.3 . . ?
B8 B9 H9 121.2 . . ?
B5 B10 B11 107.3(2) . . ?
B5 B10 B9 59.87(19) . . ?
B11 B10 B9 107.5(2) . . ?
B5 B10 B12 107.5(2) . . ?
B11 B10 B12 59.87(17) . . ?
B9 B10 B12 59.74(19) . . ?
B5 B10 B6 61.39(17) . . ?
B11 B10 B6 60.92(16) . . ?
B9 B10 B6 110.9(2) . . ?
B12 B10 B6 110.7(2) . . ?
B5 B10 H10 122.2 . . ?
B11 B10 H10 122.4 . . ?
B9 B10 H10 121.3 . . ?
B12 B10 H10 121.4 . . ?
B6 B10 H10 118.9 . . ?
C2 B11 B10 104.3(2) . . ?
C2 B11 B12 103.7(2) . . ?
B10 B11 B12 60.38(17) . . ?
C2 B11 B7 58.44(17) . . ?
B10 B11 B7 107.9(2) . . ?
B12 B11 B7 59.37(18) . . ?
C2 B11 B6 61.63(15) . . ?
B10 B11 B6 59.88(16) . . ?
B12 B11 B6 110.2(2) . . ?
B7 B11 B6 111.8(2) . . ?
C2 B11 H11 124.9 . . ?
B10 B11 H11 123.0 . . ?
B12 B11 H11 122.5 . . ?
B7 B11 H11 120.8 . . ?
B6 B11 H11 118.4 . . ?
B7 B12 B11 60.47(18) . . ?
B7 B12 B9 107.7(2) . . ?
B11 B12 B9 107.6(2) . . ?
B7 B12 B10 108.3(2) . . ?
B11 B12 B10 59.74(17) . . ?
B9 B12 B10 60.04(18) . . ?
B7 B12 B8 59.87(19) . . ?
B11 B12 B8 108.3(2) . . ?
B9 B12 B8 60.1(2) . . ?
B10 B12 B8 108.5(2) . . ?
B7 B12 H12 121.6 . . ?
B11 B12 H12 121.7 . . ?
B9 B12 H12 122.0 . . ?
B10 B12 H12 121.5 . . ?
B8 B12 H12 121.4 . . ?
C6 B13 C5 57.05(16) . . ?
C6 B13 B18 103.7(2) . . ?
C5 B13 B18 104.8(2) . . ?
C6 B13 B17 57.99(19) . . ?
C5 B13 B17 104.6(2) . . ?
B18 B13 B17 59.91(19) . . ?
C6 B13 B14 103.6(2) . . ?
C5 B13 B14 58.36(15) . . ?
B18 B13 B14 60.10(18) . . ?
B17 B13 B14 107.6(2) . . ?
C6 B13 H13 125.4 . . ?
C5 B13 H13 124.4 . . ?
B18 B13 H13 123.1 . . ?
B17 B13 H13 122.3 . . ?
B14 B13 H13 122.5 . . ?
C5 B14 B15 58.83(16) . . ?
C5 B14 B18 105.3(2) . . ?
B15 B14 B18 108.2(2) . . ?
C5 B14 B13 59.44(17) . . ?
B15 B14 B13 108.6(2) . . ?
B18 B14 B13 59.76(19) . . ?
C5 B14 B19 105.1(2) . . ?
B15 B14 B19 60.05(18) . . ?
B18 B14 B19 60.09(18) . . ?
B13 B14 B19 108.1(2) . . ?
C5 B14 H14 124.2 . . ?
B15 B14 H14 121.3 . . ?
B18 B14 H14 122.3 . . ?
B13 B14 H14 121.2 . . ?
B19 B14 H14 122.3 . . ?
C5 B15 B14 58.79(16) . . ?
C5 B15 B19 105.2(2) . . ?
B14 B15 B19 60.13(17) . . ?
C5 B15 B20 105.0(2) . . ?
B14 B15 B20 108.2(2) . . ?
B19 B15 B20 60.21(18) . . ?
C5 B15 B16 59.17(17) . . ?
B14 B15 B16 108.4(2) . . ?
B19 B15 B16 108.2(2) . . ?
B20 B15 B16 59.74(19) . . ?
C5 B15 H15 124.4 . . ?
B14 B15 H15 121.3 . . ?
B19 B15 H15 122.1 . . ?
B20 B15 H15 122.3 . . ?
B16 B15 H15 121.3 . . ?
C6 B16 C5 57.00(16) . . ?
C6 B16 B20 103.2(2) . . ?
C5 B16 B20 104.6(2) . . ?
C6 B16 B21 57.90(19) . . ?
C5 B16 B21 104.5(2) . . ?
B20 B16 B21 59.7(2) . . ?
C6 B16 B15 103.3(2) . . ?
C5 B16 B15 58.32(16) . . ?
B20 B16 B15 60.08(19) . . ?
B21 B16 B15 107.5(2) . . ?
C6 B16 H16 125.7 . . ?
C5 B16 H16 124.4 . . ?
B20 B16 H16 123.3 . . ?
B21 B16 H16 122.4 . . ?
B15 B16 H16 122.6 . . ?
C6 B17 B18 104.4(2) . . ?
C6 B17 B22 103.9(2) . . ?
B18 B17 B22 60.6(2) . . ?
C6 B17 B13 59.00(18) . . ?
B18 B17 B13 59.9(2) . . ?
B22 B17 B13 108.4(2) . . ?
C6 B17 B21 58.27(19) . . ?
B18 B17 B21 108.3(2) . . ?
B22 B17 B21 59.7(2) . . ?
B13 B17 B21 108.4(2) . . ?
C6 B17 H17 125.3 . . ?
B18 B17 H17 122.1 . . ?
B22 B17 H17 122.4 . . ?
B13 B17 H17 121.1 . . ?
B21 B17 H17 121.5 . . ?
B13 B18 B17 60.19(19) . . ?
B13 B18 B14 60.15(17) . . ?
B17 B18 B14 107.9(2) . . ?
B13 B18 B19 108.3(2) . . ?
B17 B18 B19 107.7(2) . . ?
B14 B18 B19 59.98(18) . . ?
B13 B18 B22 108.0(3) . . ?
B17 B18 B22 59.8(2) . . ?
B14 B18 B22 107.5(2) . . ?
B19 B18 B22 59.61(18) . . ?
B13 B18 H18 121.4 . . ?
B17 B18 H18 121.8 . . ?
B14 B18 H18 121.9 . . ?
B19 B18 H18 121.8 . . ?
B22 B18 H18 122.1 . . ?
B22 B19 B15 107.8(2) . . ?
B22 B19 B14 108.1(2) . . ?
B15 B19 B14 59.83(17) . . ?
B22 B19 B18 60.48(19) . . ?
B15 B19 B18 107.9(2) . . ?
B14 B19 B18 59.93(18) . . ?
B22 B19 B20 59.58(19) . . ?
B15 B19 B20 60.06(18) . . ?
B14 B19 B20 107.9(2) . . ?
B18 B19 B20 108.1(2) . . ?
B22 B19 H19 121.7 . . ?
B15 B19 H19 121.9 . . ?
B14 B19 H19 121.8 . . ?
B18 B19 H19 121.5 . . ?
B20 B19 H19 121.9 . . ?
B22 B20 B21 60.0(2) . . ?
B22 B20 B16 108.4(2) . . ?
B21 B20 B16 60.3(2) . . ?
B22 B20 B15 107.8(2) . . ?
B21 B20 B15 108.0(2) . . ?
B16 B20 B15 60.19(18) . . ?
B22 B20 B19 59.90(19) . . ?
B21 B20 B19 107.9(2) . . ?
B16 B20 B19 108.2(2) . . ?
B15 B20 B19 59.73(18) . . ?
B22 B20 H20 121.7 . . ?
B21 B20 H20 121.7 . . ?
B16 B20 H20 121.3 . . ?
B15 B20 H20 121.9 . . ?
B19 B20 H20 121.9 . . ?
C6 B21 B20 104.5(2) . . ?
C6 B21 B22 104.0(2) . . ?
B20 B21 B22 59.96(19) . . ?
C6 B21 B16 59.14(19) . . ?
B20 B21 B16 60.1(2) . . ?
B22 B21 B16 108.2(2) . . ?
C6 B21 B17 58.13(19) . . ?
B20 B21 B17 108.0(2) . . ?
B22 B21 B17 60.0(2) . . ?
B16 B21 B17 108.3(2) . . ?
C6 B21 H21 125.2 . . ?
B20 B21 H21 122.4 . . ?
B22 B21 H21 122.5 . . ?
B16 B21 H21 121.0 . . ?
B17 B21 H21 121.5 . . ?
B20 B22 B21 60.0(2) . . ?
B20 B22 B19 60.51(18) . . ?
B21 B22 B19 108.3(2) . . ?
B20 B22 B17 108.3(2) . . ?
B21 B22 B17 60.4(2) . . ?
B19 B22 B17 107.8(2) . . ?
B20 B22 B18 108.4(2) . . ?
B21 B22 B18 108.1(2) . . ?
B19 B22 B18 59.91(19) . . ?
B17 B22 B18 59.6(2) . . ?
B20 B22 H22 121.3 . . ?
B21 B22 H22 121.5 . . ?
B19 B22 H22 121.6 . . ?
B17 B22 H22 121.8 . . ?
B18 B22 H22 121.8 . . ?
C1 C3 S1 119.95(18) . . ?
C1 C3 S2 115.81(19) . . ?
S1 C3 S2 124.23(17) . . ?
S2 C4 H4A 109.5 . . ?
S2 C4 H4B 109.5 . . ?
H4A C4 H4B 109.5 . . ?
S2 C4 H4C 109.5 . . ?
H4A C4 H4C 109.5 . . ?
H4B C4 H4C 109.5 . . ?
C7 C5 C6 117.0(2) . . ?
C7 C5 B14 122.7(2) . . ?
C6 C5 B14 109.6(2) . . ?
C7 C5 B15 123.6(2) . . ?
C6 C5 B15 109.8(2) . . ?
B14 C5 B15 62.38(17) . . ?
C7 C5 B16 116.7(2) . . ?
C6 C5 B16 61.13(18) . . ?
B14 C5 B16 114.1(2) . . ?
B15 C5 B16 62.51(18) . . ?
C7 C5 B13 115.5(2) . . ?
C6 C5 B13 60.79(18) . . ?
B14 C5 B13 62.20(18) . . ?
B15 C5 B13 113.7(2) . . ?
B16 C5 B13 114.1(2) . . ?
C5 C6 B17 112.7(2) . . ?
C5 C6 B21 112.5(2) . . ?
B17 C6 B21 63.6(2) . . ?
C5 C6 B13 62.15(16) . . ?
B17 C6 B13 63.0(2) . . ?
B21 C6 B13 116.1(3) . . ?
C5 C6 B16 61.87(17) . . ?
B17 C6 B16 116.0(2) . . ?
B21 C6 B16 63.0(2) . . ?
B13 C6 B16 115.9(2) . . ?
C5 C6 H6 112.8(19) . . ?
B17 C6 H6 122.8(18) . . ?
B21 C6 H6 124(2) . . ?
B13 C6 H6 113(2) . . ?
B16 C6 H6 115.1(19) . . ?
C5 C7 S4 119.68(18) . . ?
C5 C7 S3 112.58(18) . . ?
S4 C7 S3 127.73(16) . . ?
C12 C8 C9 108.2(2) . . ?
C12 C8 C13 125.2(2) . . ?
C9 C8 C13 126.3(2) . . ?
C12 C8 Ir1 71.34(14) . . ?
C9 C8 Ir1 74.43(14) . . ?
C13 C8 Ir1 124.09(18) . . ?
C10 C9 C8 107.6(2) . . ?
C10 C9 C14 126.8(2) . . ?
C8 C9 C14 125.4(2) . . ?
C10 C9 Ir1 71.02(14) . . ?
C8 C9 Ir1 68.46(13) . . ?
C14 C9 Ir1 129.55(19) . . ?
C9 C10 C11 108.9(2) . . ?
C9 C10 C15 126.4(2) . . ?
C11 C10 C15 124.7(2) . . ?
C9 C10 Ir1 72.80(14) . . ?
C11 C10 Ir1 68.55(13) . . ?
C15 C10 Ir1 126.03(18) . . ?
C12 C11 C10 106.9(2) . . ?
C12 C11 C16 126.1(2) . . ?
C10 C11 C16 126.4(2) . . ?
C12 C11 Ir1 71.72(13) . . ?
C10 C11 Ir1 73.75(13) . . ?
C16 C11 Ir1 126.50(18) . . ?
C8 C12 C11 108.2(2) . . ?
C8 C12 C17 124.5(2) . . ?
C11 C12 C17 126.6(2) . . ?
C8 C12 Ir1 71.05(14) . . ?
C11 C12 Ir1 70.41(13) . . ?
C17 C12 Ir1 131.53(18) . . ?
C8 C13 H13A 109.5 . . ?
C8 C13 H13B 109.5 . . ?
H13A C13 H13B 109.5 . . ?
C8 C13 H13C 109.5 . . ?
H13A C13 H13C 109.5 . . ?
H13B C13 H13C 109.5 . . ?
C9 C14 H14A 109.5 . . ?
C9 C14 H14B 109.5 . . ?
H14A C14 H14B 109.5 . . ?
C9 C14 H14C 109.5 . . ?
H14A C14 H14C 109.5 . . ?
H14B C14 H14C 109.5 . . ?
C10 C15 H15A 109.5 . . ?
C10 C15 H15B 109.5 . . ?
H15A C15 H15B 109.5 . . ?
C10 C15 H15C 109.5 . . ?
H15A C15 H15C 109.5 . . ?
H15B C15 H15C 109.5 . . ?
C11 C16 H16A 109.5 . . ?
C11 C16 H16B 109.5 . . ?
H16A C16 H16B 109.5 . . ?
C11 C16 H16C 109.5 . . ?
H16A C16 H16C 109.5 . . ?
H16B C16 H16C 109.5 . . ?
C12 C17 H17A 109.5 . . ?
C12 C17 H17B 109.5 . . ?
H17A C17 H17B 109.5 . . ?
C12 C17 H17C 109.5 . . ?
H17A C17 H17C 109.5 . . ?
H17B C17 H17C 109.5 . . ?

loop_
_geom_bond_atom_site_label_1
_geom_bond_atom_site_label_2
_geom_bond_distance
_geom_bond_site_symmetry_2
_geom_bond_publ_flag
Ir1 B6 2.084(3) . ?
Ir1 C11 2.206(2) . ?
Ir1 C8 2.219(2) . ?
Ir1 C12 2.223(2) . ?
Ir1 C10 2.275(2) . ?
Ir1 S1 2.2754(6) . ?
Ir1 C9 2.298(2) . ?
Ir1 S3 2.3359(7) . ?
S1 C3 1.649(3) . ?
S2 C3 1.712(3) . ?
S2 C4 1.793(4) . ?
S3 C7 1.704(2) . ?
S4 C7 1.650(3) . ?
C1 C3 1.493(4) . ?
C1 C2 1.627(4) . ?
C1 B5 1.688(4) . ?
C1 B4 1.713(4) . ?
C1 B3 1.737(4) . ?
C1 B6 1.807(4) . ?
C2 B11 1.681(4) . ?
C2 B7 1.696(4) . ?
C2 B3 1.725(4) . ?
C2 B6 1.792(4) . ?
C2 H2 0.97(3) . ?
B3 B8 1.760(5) . ?
B3 B7 1.775(5) . ?
B3 B4 1.783(5) . ?
B3 H3 1.1200 . ?
B4 B9 1.773(5) . ?
B4 B8 1.786(5) . ?
B4 B5 1.789(4) . ?
B4 H4 1.1200 . ?
B5 B10 1.774(4) . ?
B5 B9 1.777(5) . ?
B5 B6 1.820(4) . ?
B5 H5 1.1200 . ?
B6 B10 1.792(4) . ?
B6 B11 1.810(4) . ?
B7 B12 1.767(5) . ?
B7 B8 1.779(5) . ?
B7 B11 1.787(4) . ?
B7 H7 1.1200 . ?
B8 B9 1.792(5) . ?
B8 B12 1.797(5) . ?
B8 H8 1.1200 . ?
B9 B12 1.782(5) . ?
B9 B10 1.787(5) . ?
B9 H9 1.1200 . ?
B10 B11 1.779(4) . ?
B10 B12 1.791(4) . ?
B10 H10 1.1200 . ?
B11 B12 1.782(4) . ?
B11 H11 1.1200 . ?
B12 H12 1.1200 . ?
B13 C6 1.711(5) . ?
B13 C5 1.733(4) . ?
B13 B18 1.774(5) . ?
B13 B17 1.779(5) . ?
B13 B14 1.781(4) . ?
B13 H13 1.1200 . ?
B14 C5 1.714(4) . ?
B14 B15 1.775(4) . ?
B14 B18 1.780(4) . ?
B14 B19 1.781(4) . ?
B14 H14 1.1200 . ?
B15 C5 1.714(4) . ?
B15 B19 1.779(4) . ?
B15 B20 1.785(5) . ?
B15 B16 1.787(5) . ?
B15 H15 1.1200 . ?
B16 C6 1.718(5) . ?
B16 C5 1.730(4) . ?
B16 B20 1.779(5) . ?
B16 B21 1.782(5) . ?
B16 H16 1.1200 . ?
B17 C6 1.693(5) . ?
B17 B18 1.774(5) . ?
B17 B22 1.778(5) . ?
B17 B21 1.785(5) . ?
B17 H17 1.1200 . ?
B18 B19 1.783(5) . ?
B18 B22 1.793(5) . ?
B18 H18 1.1200 . ?
B19 B22 1.777(4) . ?
B19 B20 1.788(5) . ?
B19 H19 1.1200 . ?
B20 B22 1.771(5) . ?
B20 B21 1.772(5) . ?
B20 H20 1.1200 . ?
B21 C6 1.695(4) . ?
B21 B22 1.773(5) . ?
B21 H21 1.1200 . ?
B22 H22 1.1200 . ?
C4 H4A 0.9800 . ?
C4 H4B 0.9800 . ?
C4 H4C 0.9800 . ?
C5 C7 1.527(3) . ?
C5 C6 1.645(3) . ?
C6 H6 0.98(3) . ?
C8 C12 1.432(4) . ?
C8 C9 1.440(3) . ?
C8 C13 1.504(4) . ?
C9 C10 1.420(4) . ?
C9 C14 1.501(4) . ?
C10 C11 1.449(3) . ?
C10 C15 1.498(4) . ?
C11 C12 1.437(4) . ?
C11 C16 1.498(4) . ?
C12 C17 1.494(4) . ?
C13 H13A 0.9800 . ?
C13 H13B 0.9800 . ?
C13 H13C 0.9800 . ?
C14 H14A 0.9800 . ?
C14 H14B 0.9800 . ?
C14 H14C 0.9800 . ?
C15 H15A 0.9800 . ?
C15 H15B 0.9800 . ?
C15 H15C 0.9800 . ?
C16 H16A 0.9800 . ?
C16 H16B 0.9800 . ?
C16 H16C 0.9800 . ?
C17 H17A 0.9800 . ?
C17 H17B 0.9800 . ?
C17 H17C 0.9800 . ?

loop_
_geom_torsion_atom_site_label_1
_geom_torsion_atom_site_label_2
_geom_torsion_atom_site_label_3
_geom_torsion_atom_site_label_4
_geom_torsion
_geom_torsion_site_symmetry_1
_geom_torsion_site_symmetry_2
_geom_torsion_site_symmetry_3
_geom_torsion_site_symmetry_4
_geom_torsion_publ_flag
C3 C1 C2 B11 -140.0(2) . . . . ?
B5 C1 C2 B11 0.9(3) . . . . ?
B4 C1 C2 B11 69.4(3) . . . . ?
B3 C1 C2 B11 108.7(2) . . . . ?
B6 C1 C2 B11 -40.75(19) . . . . ?
C3 C1 C2 B7 150.2(2) . . . . ?
B5 C1 C2 B7 -68.9(3) . . . . ?
B4 C1 C2 B7 -0.4(3) . . . . ?
B3 C1 C2 B7 38.9(2) . . . . ?
B6 C1 C2 B7 -110.6(2) . . . . ?
C3 C1 C2 B3 111.3(3) . . . . ?
B5 C1 C2 B3 -107.8(2) . . . . ?
B4 C1 C2 B3 -39.4(2) . . . . ?
B6 C1 C2 B3 -149.5(2) . . . . ?
C3 C1 C2 B6 -99.2(2) . . . . ?
B5 C1 C2 B6 41.66(19) . . . . ?
B4 C1 C2 B6 110.1(2) . . . . ?
B3 C1 C2 B6 149.5(2) . . . . ?
B11 C2 B3 C1 -102.8(2) . . . . ?
B7 C2 B3 C1 -139.0(2) . . . . ?
B6 C2 B3 C1 -31.1(2) . . . . ?
C1 C2 B3 B8 98.3(2) . . . . ?
B11 C2 B3 B8 -4.5(3) . . . . ?
B7 C2 B3 B8 -40.8(2) . . . . ?
B6 C2 B3 B8 67.1(3) . . . . ?
C1 C2 B3 B7 139.0(2) . . . . ?
B11 C2 B3 B7 36.2(2) . . . . ?
B6 C2 B3 B7 107.9(2) . . . . ?
C1 C2 B3 B4 35.8(2) . . . . ?
B11 C2 B3 B4 -67.0(3) . . . . ?
B7 C2 B3 B4 -103.2(2) . . . . ?
B6 C2 B3 B4 4.7(3) . . . . ?
C3 C1 B3 C2 -107.3(3) . . . . ?
B5 C1 B3 C2 101.1(2) . . . . ?
B4 C1 B3 C2 138.0(2) . . . . ?
B6 C1 B3 C2 30.4(2) . . . . ?
C3 C1 B3 B8 155.4(2) . . . . ?
C2 C1 B3 B8 -97.3(2) . . . . ?
B5 C1 B3 B8 3.7(3) . . . . ?
B4 C1 B3 B8 40.6(2) . . . . ?
B6 C1 B3 B8 -66.9(3) . . . . ?
C3 C1 B3 B7 -142.1(2) . . . . ?
C2 C1 B3 B7 -34.84(19) . . . . ?
B5 C1 B3 B7 66.2(3) . . . . ?
B4 C1 B3 B7 103.1(2) . . . . ?
B6 C1 B3 B7 -4.4(3) . . . . ?
C3 C1 B3 B4 114.7(3) . . . . ?
C2 C1 B3 B4 -138.0(2) . . . . ?
B5 C1 B3 B4 -36.9(2) . . . . ?
B6 C1 B3 B4 -107.5(2) . . . . ?
C3 C1 B4 B9 148.1(2) . . . . ?
C2 C1 B4 B9 -63.4(3) . . . . ?
B5 C1 B4 B9 40.0(2) . . . . ?
B3 C1 B4 B9 -102.4(2) . . . . ?
B6 C1 B4 B9 5.7(3) . . . . ?
C3 C1 B4 B3 -109.5(3) . . . . ?
C2 C1 B4 B3 39.1(2) . . . . ?
B5 C1 B4 B3 142.5(2) . . . . ?
B6 C1 B4 B3 108.1(2) . . . . ?
C3 C1 B4 B8 -149.4(2) . . . . ?
C2 C1 B4 B8 -0.8(3) . . . . ?
B5 C1 B4 B8 102.6(2) . . . . ?
B3 C1 B4 B8 -39.9(2) . . . . ?
B6 C1 B4 B8 68.2(3) . . . . ?
C3 C1 B4 B5 108.0(3) . . . . ?
C2 C1 B4 B5 -103.4(2) . . . . ?
B3 C1 B4 B5 -142.5(2) . . . . ?
B6 C1 B4 B5 -34.4(2) . . . . ?
C2 B3 B4 C1 -34.81(19) . . . . ?
B8 B3 B4 C1 -133.6(2) . . . . ?
B7 B3 B4 C1 -95.0(2) . . . . ?
C2 B3 B4 B9 61.0(3) . . . . ?
C1 B3 B4 B9 95.8(2) . . . . ?
B8 B3 B4 B9 -37.8(2) . . . . ?
B7 B3 B4 B9 0.8(3) . . . . ?
C2 B3 B4 B8 98.8(2) . . . . ?
C1 B3 B4 B8 133.6(2) . . . . ?
B7 B3 B4 B8 38.6(2) . . . . ?
C2 B3 B4 B5 -2.1(3) . . . . ?
C1 B3 B4 B5 32.7(2) . . . . ?
B8 B3 B4 B5 -100.9(3) . . . . ?
B7 B3 B4 B5 -62.3(3) . . . . ?
C3 C1 B5 B10 141.4(2) . . . . ?
C2 C1 B5 B10 0.9(3) . . . . ?
B4 C1 B5 B10 -102.9(2) . . . . ?
B3 C1 B5 B10 -66.4(3) . . . . ?
B6 C1 B5 B10 42.55(19) . . . . ?
C3 C1 B5 B9 -155.8(2) . . . . ?
C2 C1 B5 B9 63.6(3) . . . . ?
B4 C1 B5 B9 -40.1(2) . . . . ?
B3 C1 B5 B9 -3.7(3) . . . . ?
B6 C1 B5 B9 105.3(2) . . . . ?
C3 C1 B5 B4 -115.7(3) . . . . ?
C2 C1 B5 B4 103.7(2) . . . . ?
B3 C1 B5 B4 36.4(2) . . . . ?
B6 C1 B5 B4 145.4(2) . . . . ?
C3 C1 B5 B6 98.9(2) . . . . ?
C2 C1 B5 B6 -41.65(19) . . . . ?
B4 C1 B5 B6 -145.4(2) . . . . ?
B3 C1 B5 B6 -109.0(2) . . . . ?
B9 B4 B5 C1 -133.7(2) . . . . ?
B3 B4 B5 C1 -33.5(2) . . . . ?
B8 B4 B5 C1 -95.9(2) . . . . ?
C1 B4 B5 B10 96.9(2) . . . . ?
B9 B4 B5 B10 -36.8(2) . . . . ?
B3 B4 B5 B10 63.5(3) . . . . ?
B8 B4 B5 B10 1.0(3) . . . . ?
C1 B4 B5 B9 133.7(2) . . . . ?
B3 B4 B5 B9 100.2(3) . . . . ?
B8 B4 B5 B9 37.8(2) . . . . ?
C1 B4 B5 B6 32.8(2) . . . . ?
B9 B4 B5 B6 -101.0(2) . . . . ?
B3 B4 B5 B6 -0.7(3) . . . . ?
B8 B4 B5 B6 -63.2(3) . . . . ?
C1 C2 B6 B10 -95.2(2) . . . . ?
B11 C2 B6 B10 42.06(19) . . . . ?
B7 C2 B6 B10 7.5(3) . . . . ?
B3 C2 B6 B10 -64.4(3) . . . . ?
B11 C2 B6 C1 137.2(2) . . . . ?
B7 C2 B6 C1 102.7(2) . . . . ?
B3 C2 B6 C1 30.8(2) . . . . ?
C1 C2 B6 B11 -137.2(2) . . . . ?
B7 C2 B6 B11 -34.6(2) . . . . ?
B3 C2 B6 B11 -106.5(3) . . . . ?
C1 C2 B6 B5 -35.61(17) . . . . ?
B11 C2 B6 B5 101.6(2) . . . . ?
B7 C2 B6 B5 67.1(3) . . . . ?
B3 C2 B6 B5 -4.9(3) . . . . ?
C1 C2 B6 Ir1 100.9(2) . . . . ?
B11 C2 B6 Ir1 -121.8(2) . . . . ?
B7 C2 B6 Ir1 -156.40(19) . . . . ?
B3 C2 B6 Ir1 131.7(2) . . . . ?
C3 C1 B6 B10 -153.6(2) . . . . ?
C2 C1 B6 B10 94.6(2) . . . . ?
B5 C1 B6 B10 -40.95(19) . . . . ?
B4 C1 B6 B10 -6.3(3) . . . . ?
B3 C1 B6 B10 64.5(3) . . . . ?
C3 C1 B6 C2 111.7(2) . . . . ?
B5 C1 B6 C2 -135.6(2) . . . . ?
B4 C1 B6 C2 -100.9(2) . . . . ?
B3 C1 B6 C2 -30.1(2) . . . . ?
C3 C1 B6 B11 146.3(2) . . . . ?
C2 C1 B6 B11 34.56(17) . . . . ?
B5 C1 B6 B11 -101.0(2) . . . . ?
B4 C1 B6 B11 -66.4(2) . . . . ?
B3 C1 B6 B11 4.5(3) . . . . ?
C3 C1 B6 B5 -112.7(2) . . . . ?
C2 C1 B6 B5 135.6(2) . . . . ?
B4 C1 B6 B5 34.7(2) . . . . ?
B3 C1 B6 B5 105.5(2) . . . . ?
C3 C1 B6 Ir1 2.2(3) . . . . ?
C2 C1 B6 Ir1 -109.56(19) . . . . ?
B5 C1 B6 Ir1 114.9(2) . . . . ?
B4 C1 B6 Ir1 149.53(19) . . . . ?
B3 C1 B6 Ir1 -139.7(2) . . . . ?
C1 B5 B6 B10 131.0(2) . . . . ?
B9 B5 B6 B10 34.9(2) . . . . ?
B4 B5 B6 B10 99.3(3) . . . . ?
C1 B5 B6 C2 34.76(17) . . . . ?
B10 B5 B6 C2 -96.2(2) . . . . ?
B9 B5 B6 C2 -61.3(2) . . . . ?
B4 B5 B6 C2 3.1(3) . . . . ?
B10 B5 B6 C1 -131.0(2) . . . . ?
B9 B5 B6 C1 -96.1(2) . . . . ?
B4 B5 B6 C1 -31.7(2) . . . . ?
C1 B5 B6 B11 91.2(2) . . . . ?
B10 B5 B6 B11 -39.75(18) . . . . ?
B9 B5 B6 B11 -4.9(3) . . . . ?
B4 B5 B6 B11 59.5(3) . . . . ?
C1 B5 B6 Ir1 -99.3(2) . . . . ?
B10 B5 B6 Ir1 129.7(2) . . . . ?
B9 B5 B6 Ir1 164.55(18) . . . . ?
B4 B5 B6 Ir1 -131.1(2) . . . . ?
C1 C2 B7 B12 64.5(3) . . . . ?
B11 C2 B7 B12 -40.4(2) . . . . ?
B3 C2 B7 B12 103.3(2) . . . . ?
B6 C2 B7 B12 -6.3(3) . . . . ?
C1 C2 B7 B3 -38.8(2) . . . . ?
B11 C2 B7 B3 -143.8(2) . . . . ?
B6 C2 B7 B3 -109.6(2) . . . . ?
C1 C2 B7 B8 1.5(3) . . . . ?
B11 C2 B7 B8 -103.4(2) . . . . ?
B3 C2 B7 B8 40.3(2) . . . . ?
B6 C2 B7 B8 -69.3(3) . . . . ?
C1 C2 B7 B11 104.9(2) . . . . ?
B3 C2 B7 B11 143.8(2) . . . . ?
B6 C2 B7 B11 34.2(2) . . . . ?
C1 B3 B7 C2 34.02(18) . . . . ?
B8 B3 B7 C2 133.3(2) . . . . ?
B4 B3 B7 C2 94.6(2) . . . . ?
C2 B3 B7 B12 -95.5(2) . . . . ?
C1 B3 B7 B12 -61.5(3) . . . . ?
B8 B3 B7 B12 37.8(2) . . . . ?
B4 B3 B7 B12 -0.9(3) . . . . ?
C2 B3 B7 B8 -133.3(2) . . . . ?
C1 B3 B7 B8 -99.2(2) . . . . ?
B4 B3 B7 B8 -38.6(2) . . . . ?
C2 B3 B7 B11 -31.75(19) . . . . ?
C1 B3 B7 B11 2.3(3) . . . . ?
B8 B3 B7 B11 101.5(2) . . . . ?
B4 B3 B7 B11 62.9(3) . . . . ?
C2 B3 B8 B7 39.5(2) . . . . ?
C1 B3 B8 B7 97.5(2) . . . . ?
B4 B3 B8 B7 137.0(2) . . . . ?
C2 B3 B8 B4 -97.5(2) . . . . ?
C1 B3 B8 B4 -39.5(2) . . . . ?
B7 B3 B8 B4 -137.0(2) . . . . ?
C2 B3 B8 B9 -60.1(3) . . . . ?
C1 B3 B8 B9 -2.1(3) . . . . ?
B7 B3 B8 B9 -99.7(3) . . . . ?
B4 B3 B8 B9 37.4(2) . . . . ?
C2 B3 B8 B12 2.6(3) . . . . ?
C1 B3 B8 B12 60.7(3) . . . . ?
B7 B3 B8 B12 -36.9(2) . . . . ?
B4 B3 B8 B12 100.2(2) . . . . ?
C2 B7 B8 B3 -40.4(2) . . . . ?
B12 B7 B8 B3 -138.3(2) . . . . ?
B11 B7 B8 B3 -100.7(2) . . . . ?
C2 B7 B8 B4 -1.9(3) . . . . ?
B12 B7 B8 B4 -99.8(2) . . . . ?
B3 B7 B8 B4 38.5(2) . . . . ?
B11 B7 B8 B4 -62.2(3) . . . . ?
C2 B7 B8 B9 60.6(3) . . . . ?
B12 B7 B8 B9 -37.3(2) . . . . ?
B3 B7 B8 B9 101.0(3) . . . . ?
B11 B7 B8 B9 0.3(3) . . . . ?
C2 B7 B8 B12 97.9(2) . . . . ?
B3 B7 B8 B12 138.3(2) . . . . ?
B11 B7 B8 B12 37.6(2) . . . . ?
C1 B4 B8 B3 40.1(2) . . . . ?
B9 B4 B8 B3 137.8(2) . . . . ?
B5 B4 B8 B3 100.3(2) . . . . ?
C1 B4 B8 B7 1.7(3) . . . . ?
B9 B4 B8 B7 99.3(3) . . . . ?
B3 B4 B8 B7 -38.4(2) . . . . ?
B5 B4 B8 B7 61.8(3) . . . . ?
C1 B4 B8 B9 -97.6(2) . . . . ?
B3 B4 B8 B9 -137.8(2) . . . . ?
B5 B4 B8 B9 -37.5(2) . . . . ?
C1 B4 B8 B12 -60.7(3) . . . . ?
B9 B4 B8 B12 36.9(2) . . . . ?
B3 B4 B8 B12 -100.8(2) . . . . ?
B5 B4 B8 B12 -0.6(3) . . . . ?
C1 B4 B9 B5 -38.9(2) . . . . ?
B3 B4 B9 B5 -100.8(2) . . . . ?
B8 B4 B9 B5 -138.0(2) . . . . ?
C1 B4 B9 B12 61.5(3) . . . . ?
B3 B4 B9 B12 -0.4(3) . . . . ?
B8 B4 B9 B12 -37.6(2) . . . . ?
B5 B4 B9 B12 100.4(2) . . . . ?
C1 B4 B9 B10 -2.4(3) . . . . ?
B3 B4 B9 B10 -64.3(3) . . . . ?
B8 B4 B9 B10 -101.5(2) . . . . ?
B5 B4 B9 B10 36.5(2) . . . . ?
C1 B4 B9 B8 99.1(2) . . . . ?
B3 B4 B9 B8 37.2(2) . . . . ?
B5 B4 B9 B8 138.0(2) . . . . ?
C1 B5 B9 B4 39.8(2) . . . . ?
B10 B5 B9 B4 139.3(2) . . . . ?
B6 B5 B9 B4 104.7(2) . . . . ?
C1 B5 B9 B12 -61.8(3) . . . . ?
B10 B5 B9 B12 37.7(2) . . . . ?
B4 B5 B9 B12 -101.6(3) . . . . ?
B6 B5 B9 B12 3.1(3) . . . . ?
C1 B5 B9 B10 -99.5(2) . . . . ?
B4 B5 B9 B10 -139.3(2) . . . . ?
B6 B5 B9 B10 -34.6(2) . . . . ?
C1 B5 B9 B8 2.1(3) . . . . ?
B10 B5 B9 B8 101.6(3) . . . . ?
B4 B5 B9 B8 -37.7(2) . . . . ?
B6 B5 B9 B8 67.0(3) . . . . ?
B3 B8 B9 B4 -37.8(2) . . . . ?
B7 B8 B9 B4 -101.1(2) . . . . ?
B12 B8 B9 B4 -138.3(2) . . . . ?
B3 B8 B9 B5 0.1(3) . . . . ?
B7 B8 B9 B5 -63.3(3) . . . . ?
B4 B8 B9 B5 37.9(2) . . . . ?
B12 B8 B9 B5 -100.4(2) . . . . ?
B3 B8 B9 B12 100.5(3) . . . . ?
B7 B8 B9 B12 37.1(2) . . . . ?
B4 B8 B9 B12 138.3(2) . . . . ?
B3 B8 B9 B10 63.4(3) . . . . ?
B7 B8 B9 B10 0.1(3) . . . . ?
B4 B8 B9 B10 101.2(2) . . . . ?
B12 B8 B9 B10 -37.0(2) . . . . ?
C1 B5 B10 B11 -2.2(3) . . . . ?
B9 B5 B10 B11 -100.5(2) . . . . ?
B4 B5 B10 B11 -64.1(3) . . . . ?
B6 B5 B10 B11 41.39(19) . . . . ?
C1 B5 B10 B9 98.3(2) . . . . ?
B4 B5 B10 B9 36.4(2) . . . . ?
B6 B5 B10 B9 141.9(2) . . . . ?
C1 B5 B10 B12 60.8(3) . . . . ?
B9 B5 B10 B12 -37.4(2) . . . . ?
B4 B5 B10 B12 -1.0(3) . . . . ?
B6 B5 B10 B12 104.5(2) . . . . ?
C1 B5 B10 B6 -43.63(19) . . . . ?
B9 B5 B10 B6 -141.9(2) . . . . ?
B4 B5 B10 B6 -105.4(2) . . . . ?
B4 B9 B10 B5 -36.9(2) . . . . ?
B12 B9 B10 B5 -137.9(2) . . . . ?
B8 B9 B10 B5 -100.8(3) . . . . ?
B4 B9 B10 B11 63.4(3) . . . . ?
B5 B9 B10 B11 100.3(2) . . . . ?
B12 B9 B10 B11 -37.6(2) . . . . ?
B8 B9 B10 B11 -0.5(3) . . . . ?
B4 B9 B10 B12 101.0(3) . . . . ?
B5 B9 B10 B12 137.9(2) . . . . ?
B8 B9 B10 B12 37.1(2) . . . . ?
B4 B9 B10 B6 -1.4(3) . . . . ?
B5 B9 B10 B6 35.5(2) . . . . ?
B12 B9 B10 B6 -102.4(2) . . . . ?
B8 B9 B10 B6 -65.3(3) . . . . ?
C2 B6 B10 B5 93.70(19) . . . . ?
C1 B6 B10 B5 39.12(17) . . . . ?
B11 B6 B10 B5 133.8(2) . . . . ?
Ir1 B6 B10 B5 -107.3(3) . . . . ?
C2 B6 B10 B11 -40.07(17) . . . . ?
C1 B6 B10 B11 -94.6(2) . . . . ?
B5 B6 B10 B11 -133.8(2) . . . . ?
Ir1 B6 B10 B11 118.9(3) . . . . ?
C2 B6 B10 B9 58.9(2) . . . . ?
C1 B6 B10 B9 4.3(3) . . . . ?
B11 B6 B10 B9 98.9(2) . . . . ?
B5 B6 B10 B9 -34.9(2) . . . . ?
Ir1 B6 B10 B9 -142.2(2) . . . . ?
C2 B6 B10 B12 -5.5(3) . . . . ?
C1 B6 B10 B12 -60.1(3) . . . . ?
B11 B6 B10 B12 34.5(2) . . . . ?
B5 B6 B10 B12 -99.2(2) . . . . ?
Ir1 B6 B10 B12 153.4(2) . . . . ?
C1 C2 B11 B10 -2.3(3) . . . . ?
B7 C2 B11 B10 102.5(2) . . . . ?
B3 C2 B11 B10 66.8(3) . . . . ?
B6 C2 B11 B10 -43.39(18) . . . . ?
C1 C2 B11 B12 -64.7(3) . . . . ?
B7 C2 B11 B12 40.0(2) . . . . ?
B3 C2 B11 B12 4.3(3) . . . . ?
B6 C2 B11 B12 -105.8(2) . . . . ?
C1 C2 B11 B7 -104.8(2) . . . . ?
B3 C2 B11 B7 -35.7(2) . . . . ?
B6 C2 B11 B7 -145.9(2) . . . . ?
C1 C2 B11 B6 41.12(19) . . . . ?
B7 C2 B11 B6 145.9(2) . . . . ?
B3 C2 B11 B6 110.2(2) . . . . ?
B5 B10 B11 C2 2.7(3) . . . . ?
B9 B10 B11 C2 -60.3(3) . . . . ?
B12 B10 B11 C2 -97.8(2) . . . . ?
B6 B10 B11 C2 44.34(18) . . . . ?
B5 B10 B11 B12 100.6(2) . . . . ?
B9 B10 B11 B12 37.5(2) . . . . ?
B6 B10 B11 B12 142.2(2) . . . . ?
B5 B10 B11 B7 63.7(3) . . . . ?
B9 B10 B11 B7 0.7(3) . . . . ?
B12 B10 B11 B7 -36.9(2) . . . . ?
B6 B10 B11 B7 105.3(2) . . . . ?
B5 B10 B11 B6 -41.61(19) . . . . ?
B9 B10 B11 B6 -104.7(2) . . . . ?
B12 B10 B11 B6 -142.2(2) . . . . ?
B12 B7 B11 C2 133.4(2) . . . . ?
B3 B7 B11 C2 32.5(2) . . . . ?
B8 B7 B11 C2 95.5(2) . . . . ?
C2 B7 B11 B10 -96.1(2) . . . . ?
B12 B7 B11 B10 37.3(2) . . . . ?
B3 B7 B11 B10 -63.6(3) . . . . ?
B8 B7 B11 B10 -0.6(3) . . . . ?
C2 B7 B11 B12 -133.4(2) . . . . ?
B3 B7 B11 B12 -100.9(3) . . . . ?
B8 B7 B11 B12 -37.9(2) . . . . ?
C2 B7 B11 B6 -32.1(2) . . . . ?
B12 B7 B11 B6 101.3(2) . . . . ?
B3 B7 B11 B6 0.4(3) . . . . ?
B8 B7 B11 B6 63.4(3) . . . . ?
B10 B6 B11 C2 -129.7(2) . . . . ?
C1 B6 B11 C2 -33.66(16) . . . . ?
B5 B6 B11 C2 -90.13(19) . . . . ?
Ir1 B6 B11 C2 101.6(2) . . . . ?
C2 B6 B11 B10 129.7(2) . . . . ?
C1 B6 B11 B10 96.0(2) . . . . ?
B5 B6 B11 B10 39.56(18) . . . . ?
Ir1 B6 B11 B10 -128.7(2) . . . . ?
B10 B6 B11 B12 -34.6(2) . . . . ?
C2 B6 B11 B12 95.1(2) . . . . ?
C1 B6 B11 B12 61.4(2) . . . . ?
B5 B6 B11 B12 4.9(3) . . . . ?
Ir1 B6 B11 B12 -163.38(19) . . . . ?
B10 B6 B11 B7 -98.7(2) . . . . ?
C2 B6 B11 B7 31.0(2) . . . . ?
C1 B6 B11 B7 -2.7(3) . . . . ?
B5 B6 B11 B7 -59.1(2) . . . . ?
Ir1 B6 B11 B7 132.6(2) . . . . ?
C2 B7 B12 B11 39.2(2) . . . . ?
B3 B7 B12 B11 101.2(2) . . . . ?
B8 B7 B12 B11 138.3(2) . . . . ?
C2 B7 B12 B9 -61.4(3) . . . . ?
B3 B7 B12 B9 0.6(3) . . . . ?
B8 B7 B12 B9 37.7(2) . . . . ?
B11 B7 B12 B9 -100.6(2) . . . . ?
C2 B7 B12 B10 2.1(3) . . . . ?
B3 B7 B12 B10 64.1(3) . . . . ?
B8 B7 B12 B10 101.2(3) . . . . ?
B11 B7 B12 B10 -37.1(2) . . . . ?
C2 B7 B12 B8 -99.1(2) . . . . ?
B3 B7 B12 B8 -37.1(2) . . . . ?
B11 B7 B12 B8 -138.3(2) . . . . ?
C2 B11 B12 B7 -39.6(2) . . . . ?
B10 B11 B12 B7 -138.5(2) . . . . ?
B6 B11 B12 B7 -104.0(2) . . . . ?
C2 B11 B12 B9 61.2(3) . . . . ?
B10 B11 B12 B9 -37.7(2) . . . . ?
B7 B11 B12 B9 100.8(3) . . . . ?
B6 B11 B12 B9 -3.2(3) . . . . ?
C2 B11 B12 B10 98.9(2) . . . . ?
B7 B11 B12 B10 138.5(2) . . . . ?
B6 B11 B12 B10 34.4(2) . . . . ?
C2 B11 B12 B8 -2.3(3) . . . . ?
B10 B11 B12 B8 -101.2(3) . . . . ?
B7 B11 B12 B8 37.3(2) . . . . ?
B6 B11 B12 B8 -66.7(3) . . . . ?
B4 B9 B12 B7 -0.1(3) . . . . ?
B5 B9 B12 B7 63.9(3) . . . . ?
B10 B9 B12 B7 101.3(2) . . . . ?
B8 B9 B12 B7 -37.6(2) . . . . ?
B4 B9 B12 B11 -63.9(3) . . . . ?
B5 B9 B12 B11 0.1(3) . . . . ?
B10 B9 B12 B11 37.5(2) . . . . ?
B8 B9 B12 B11 -101.4(2) . . . . ?
B4 B9 B12 B10 -101.5(2) . . . . ?
B5 B9 B12 B10 -37.5(2) . . . . ?
B8 B9 B12 B10 -139.0(2) . . . . ?
B4 B9 B12 B8 37.5(2) . . . . ?
B5 B9 B12 B8 101.5(3) . . . . ?
B10 B9 B12 B8 139.0(2) . . . . ?
B5 B10 B12 B7 -62.8(3) . . . . ?
B11 B10 B12 B7 37.4(2) . . . . ?
B9 B10 B12 B7 -100.3(3) . . . . ?
B6 B10 B12 B7 2.5(3) . . . . ?
B5 B10 B12 B11 -100.3(2) . . . . ?
B9 B10 B12 B11 -137.8(2) . . . . ?
B6 B10 B12 B11 -34.9(2) . . . . ?
B5 B10 B12 B9 37.5(2) . . . . ?
B11 B10 B12 B9 137.8(2) . . . . ?
B6 B10 B12 B9 102.8(2) . . . . ?
B5 B10 B12 B8 0.6(3) . . . . ?
B11 B10 B12 B8 100.9(2) . . . . ?
B9 B10 B12 B8 -36.9(2) . . . . ?
B6 B10 B12 B8 65.9(3) . . . . ?
B3 B8 B12 B7 37.3(2) . . . . ?
B4 B8 B12 B7 100.9(2) . . . . ?
B9 B8 B12 B7 137.7(2) . . . . ?
B3 B8 B12 B11 -0.3(3) . . . . ?
B7 B8 B12 B11 -37.6(2) . . . . ?
B4 B8 B12 B11 63.3(3) . . . . ?
B9 B8 B12 B11 100.2(2) . . . . ?
B3 B8 B12 B9 -100.5(2) . . . . ?
B7 B8 B12 B9 -137.7(2) . . . . ?
B4 B8 B12 B9 -36.9(2) . . . . ?
B3 B8 B12 B10 -63.6(3) . . . . ?
B7 B8 B12 B10 -100.9(2) . . . . ?
B4 B8 B12 B10 0.0(3) . . . . ?
B9 B8 B12 B10 36.9(2) . . . . ?
C6 B13 B14 C5 -36.25(18) . . . . ?
B18 B13 B14 C5 -134.4(2) . . . . ?
B17 B13 B14 C5 -96.6(2) . . . . ?
C6 B13 B14 B15 -2.6(3) . . . . ?
C5 B13 B14 B15 33.65(19) . . . . ?
B18 B13 B14 B15 -100.7(2) . . . . ?
B17 B13 B14 B15 -62.9(3) . . . . ?
C6 B13 B14 B18 98.1(2) . . . . ?
C5 B13 B14 B18 134.4(2) . . . . ?
B17 B13 B14 B18 37.8(2) . . . . ?
C6 B13 B14 B19 61.0(3) . . . . ?
C5 B13 B14 B19 97.3(2) . . . . ?
B18 B13 B14 B19 -37.1(2) . . . . ?
B17 B13 B14 B19 0.7(3) . . . . ?
B18 B14 B15 C5 -97.2(2) . . . . ?
B13 B14 B15 C5 -33.90(19) . . . . ?
B19 B14 B15 C5 -134.5(2) . . . . ?
C5 B14 B15 B19 134.5(2) . . . . ?
B18 B14 B15 B19 37.3(2) . . . . ?
B13 B14 B15 B19 100.6(2) . . . . ?
C5 B14 B15 B20 96.9(2) . . . . ?
B18 B14 B15 B20 -0.3(3) . . . . ?
B13 B14 B15 B20 63.0(3) . . . . ?
B19 B14 B15 B20 -37.6(2) . . . . ?
C5 B14 B15 B16 33.62(19) . . . . ?
B18 B14 B15 B16 -63.6(3) . . . . ?
B13 B14 B15 B16 -0.3(3) . . . . ?
B19 B14 B15 B16 -100.9(2) . . . . ?
C5 B15 B16 C6 36.48(19) . . . . ?
B14 B15 B16 C6 3.0(3) . . . . ?
B19 B15 B16 C6 -60.7(3) . . . . ?
B20 B15 B16 C6 -97.8(2) . . . . ?
B14 B15 B16 C5 -33.47(19) . . . . ?
B19 B15 B16 C5 -97.2(2) . . . . ?
B20 B15 B16 C5 -134.3(2) . . . . ?
C5 B15 B16 B20 134.3(2) . . . . ?
B14 B15 B16 B20 100.8(2) . . . . ?
B19 B15 B16 B20 37.1(2) . . . . ?
C5 B15 B16 B21 96.6(2) . . . . ?
B14 B15 B16 B21 63.1(3) . . . . ?
B19 B15 B16 B21 -0.5(3) . . . . ?
B20 B15 B16 B21 -37.6(2) . . . . ?
C5 B13 B17 C6 34.4(2) . . . . ?
B18 B13 B17 C6 133.2(2) . . . . ?
B14 B13 B17 C6 95.3(2) . . . . ?
C6 B13 B17 B18 -133.2(2) . . . . ?
C5 B13 B17 B18 -98.8(2) . . . . ?
B14 B13 B17 B18 -37.9(2) . . . . ?
C6 B13 B17 B22 -95.4(3) . . . . ?
C5 B13 B17 B22 -61.1(3) . . . . ?
B18 B13 B17 B22 37.8(2) . . . . ?
B14 B13 B17 B22 -0.1(3) . . . . ?
C6 B13 B17 B21 -32.2(2) . . . . ?
C5 B13 B17 B21 2.2(3) . . . . ?
B18 B13 B17 B21 101.0(3) . . . . ?
B14 B13 B17 B21 63.1(3) . . . . ?
C6 B13 B18 B17 39.5(2) . . . . ?
C5 B13 B18 B17 98.5(2) . . . . ?
B14 B13 B18 B17 137.5(2) . . . . ?
C6 B13 B18 B14 -98.0(2) . . . . ?
C5 B13 B18 B14 -38.99(19) . . . . ?
B17 B13 B18 B14 -137.5(2) . . . . ?
C6 B13 B18 B19 -60.9(3) . . . . ?
C5 B13 B18 B19 -1.9(3) . . . . ?
B17 B13 B18 B19 -100.4(3) . . . . ?
B14 B13 B18 B19 37.1(2) . . . . ?
C6 B13 B18 B22 2.2(3) . . . . ?
C5 B13 B18 B22 61.2(3) . . . . ?
B17 B13 B18 B22 -37.3(2) . . . . ?
B14 B13 B18 B22 100.2(2) . . . . ?
C6 B17 B18 B13 -40.2(2) . . . . ?
B22 B17 B18 B13 -138.2(2) . . . . ?
B21 B17 B18 B13 -101.0(2) . . . . ?
C6 B17 B18 B14 -2.2(3) . . . . ?
B22 B17 B18 B14 -100.2(2) . . . . ?
B13 B17 B18 B14 38.0(2) . . . . ?
B21 B17 B18 B14 -63.0(3) . . . . ?
C6 B17 B18 B19 61.2(3) . . . . ?
B22 B17 B18 B19 -36.8(2) . . . . ?
B13 B17 B18 B19 101.3(2) . . . . ?
B21 B17 B18 B19 0.3(3) . . . . ?
C6 B17 B18 B22 98.0(2) . . . . ?
B13 B17 B18 B22 138.2(2) . . . . ?
B21 B17 B18 B22 37.1(2) . . . . ?
C5 B14 B18 B13 39.6(2) . . . . ?
B15 B14 B18 B13 101.3(2) . . . . ?
B19 B14 B18 B13 138.6(2) . . . . ?
C5 B14 B18 B17 1.6(3) . . . . ?
B15 B14 B18 B17 63.3(3) . . . . ?
B13 B14 B18 B17 -38.0(2) . . . . ?
B19 B14 B18 B17 100.5(3) . . . . ?
C5 B14 B18 B19 -98.9(2) . . . . ?
B15 B14 B18 B19 -37.3(2) . . . . ?
B13 B14 B18 B19 -138.6(2) . . . . ?
C5 B14 B18 B22 -61.5(3) . . . . ?
B15 B14 B18 B22 0.2(3) . . . . ?
B13 B14 B18 B22 -101.1(3) . . . . ?
B19 B14 B18 B22 37.4(2) . . . . ?
C5 B15 B19 B22 -61.8(3) . . . . ?
B14 B15 B19 B22 -101.0(2) . . . . ?
B20 B15 B19 B22 37.1(2) . . . . ?
B16 B15 B19 B22 0.2(3) . . . . ?
C5 B15 B19 B14 39.20(19) . . . . ?
B20 B15 B19 B14 138.1(2) . . . . ?
B16 B15 B19 B14 101.2(2) . . . . ?
C5 B15 B19 B18 2.1(3) . . . . ?
B14 B15 B19 B18 -37.1(2) . . . . ?
B20 B15 B19 B18 100.9(2) . . . . ?
B16 B15 B19 B18 64.0(3) . . . . ?
C5 B15 B19 B20 -98.9(2) . . . . ?
B14 B15 B19 B20 -138.1(2) . . . . ?
B16 B15 B19 B20 -36.9(2) . . . . ?
C5 B14 B19 B22 61.2(3) . . . . ?
B15 B14 B19 B22 100.4(3) . . . . ?
B18 B14 B19 B22 -38.0(2) . . . . ?
B13 B14 B19 B22 -1.0(3) . . . . ?
C5 B14 B19 B15 -39.21(19) . . . . ?
B18 B14 B19 B15 -138.4(2) . . . . ?
B13 B14 B19 B15 -101.4(2) . . . . ?
C5 B14 B19 B18 99.2(2) . . . . ?
B15 B14 B19 B18 138.4(2) . . . . ?
B13 B14 B19 B18 37.0(2) . . . . ?
C5 B14 B19 B20 -1.7(3) . . . . ?
B15 B14 B19 B20 37.5(2) . . . . ?
B18 B14 B19 B20 -101.0(3) . . . . ?
B13 B14 B19 B20 -64.0(3) . . . . ?
B13 B18 B19 B22 100.6(3) . . . . ?
B17 B18 B19 B22 36.9(2) . . . . ?
B14 B18 B19 B22 137.8(2) . . . . ?
B13 B18 B19 B15 -0.1(3) . . . . ?
B17 B18 B19 B15 -63.8(3) . . . . ?
B14 B18 B19 B15 37.1(2) . . . . ?
B22 B18 B19 B15 -100.7(3) . . . . ?
B13 B18 B19 B14 -37.2(2) . . . . ?
B17 B18 B19 B14 -100.8(2) . . . . ?
B22 B18 B19 B14 -137.8(2) . . . . ?
B13 B18 B19 B20 63.4(3) . . . . ?
B17 B18 B19 B20 -0.3(3) . . . . ?
B14 B18 B19 B20 100.6(2) . . . . ?
B22 B18 B19 B20 -37.2(2) . . . . ?
C6 B16 B20 B22 -2.4(3) . . . . ?
C5 B16 B20 B22 -61.3(3) . . . . ?
B21 B16 B20 B22 37.2(2) . . . . ?
B15 B16 B20 B22 -100.3(3) . . . . ?
C6 B16 B20 B21 -39.6(2) . . . . ?
C5 B16 B20 B21 -98.5(2) . . . . ?
B15 B16 B20 B21 -137.5(2) . . . . ?
C6 B16 B20 B15 97.9(2) . . . . ?
C5 B16 B20 B15 39.0(2) . . . . ?
B21 B16 B20 B15 137.5(2) . . . . ?
C6 B16 B20 B19 61.0(3) . . . . ?
C5 B16 B20 B19 2.2(3) . . . . ?
B21 B16 B20 B19 100.7(3) . . . . ?
B15 B16 B20 B19 -36.9(2) . . . . ?
C5 B15 B20 B22 61.9(3) . . . . ?
B14 B15 B20 B22 0.4(3) . . . . ?
B19 B15 B20 B22 -37.2(2) . . . . ?
B16 B15 B20 B22 101.5(3) . . . . ?
C5 B15 B20 B21 -1.5(3) . . . . ?
B14 B15 B20 B21 -63.1(3) . . . . ?
B19 B15 B20 B21 -100.6(3) . . . . ?
B16 B15 B20 B21 38.0(2) . . . . ?
C5 B15 B20 B16 -39.6(2) . . . . ?
B14 B15 B20 B16 -101.1(2) . . . . ?
B19 B15 B20 B16 -138.7(2) . . . . ?
C5 B15 B20 B19 99.1(2) . . . . ?
B14 B15 B20 B19 37.6(2) . . . . ?
B16 B15 B20 B19 138.7(2) . . . . ?
B15 B19 B20 B22 138.3(2) . . . . ?
B14 B19 B20 B22 100.9(2) . . . . ?
B18 B19 B20 B22 37.6(2) . . . . ?
B22 B19 B20 B21 -37.5(2) . . . . ?
B15 B19 B20 B21 100.8(2) . . . . ?
B14 B19 B20 B21 63.5(3) . . . . ?
B18 B19 B20 B21 0.1(3) . . . . ?
B22 B19 B20 B16 -101.2(3) . . . . ?
B15 B19 B20 B16 37.1(2) . . . . ?
B14 B19 B20 B16 -0.3(3) . . . . ?
B18 B19 B20 B16 -63.6(3) . . . . ?
B22 B19 B20 B15 -138.3(2) . . . . ?
B14 B19 B20 B15 -37.4(2) . . . . ?
B18 B19 B20 B15 -100.7(2) . . . . ?
B22 B20 B21 C6 -98.0(3) . . . . ?
B16 B20 B21 C6 40.5(2) . . . . ?
B15 B20 B21 C6 2.5(3) . . . . ?
B19 B20 B21 C6 -60.6(3) . . . . ?
B16 B20 B21 B22 138.5(2) . . . . ?
B15 B20 B21 B22 100.5(3) . . . . ?
B19 B20 B21 B22 37.4(2) . . . . ?
B22 B20 B21 B16 -138.5(2) . . . . ?
B15 B20 B21 B16 -38.0(2) . . . . ?
B19 B20 B21 B16 -101.1(2) . . . . ?
B22 B20 B21 B17 -37.3(2) . . . . ?
B16 B20 B21 B17 101.2(2) . . . . ?
B15 B20 B21 B17 63.2(3) . . . . ?
B19 B20 B21 B17 0.1(3) . . . . ?
C5 B16 B21 C6 -34.2(2) . . . . ?
B20 B16 B21 C6 -132.9(2) . . . . ?
B15 B16 B21 C6 -95.0(2) . . . . ?
C6 B16 B21 B20 132.9(2) . . . . ?
C5 B16 B21 B20 98.7(2) . . . . ?
B15 B16 B21 B20 37.8(2) . . . . ?
C6 B16 B21 B22 95.8(3) . . . . ?
C5 B16 B21 B22 61.6(3) . . . . ?
B20 B16 B21 B22 -37.1(2) . . . . ?
B15 B16 B21 B22 0.7(3) . . . . ?
C6 B16 B21 B17 32.2(2) . . . . ?
C5 B16 B21 B17 -2.0(3) . . . . ?
B20 B16 B21 B17 -100.6(3) . . . . ?
B15 B16 B21 B17 -62.8(3) . . . . ?
B18 B17 B21 C6 96.0(2) . . . . ?
B22 B17 B21 C6 133.5(2) . . . . ?
B13 B17 B21 C6 32.5(2) . . . . ?
C6 B17 B21 B20 -96.2(2) . . . . ?
B18 B17 B21 B20 -0.2(3) . . . . ?
B22 B17 B21 B20 37.3(2) . . . . ?
B13 B17 B21 B20 -63.7(3) . . . . ?
C6 B17 B21 B22 -133.5(2) . . . . ?
B18 B17 B21 B22 -37.6(2) . . . . ?
B13 B17 B21 B22 -101.0(3) . . . . ?
C6 B17 B21 B16 -32.6(2) . . . . ?
B18 B17 B21 B16 63.3(3) . . . . ?
B22 B17 B21 B16 100.9(3) . . . . ?
B13 B17 B21 B16 -0.1(3) . . . . ?
B16 B20 B22 B21 -37.3(2) . . . . ?
B15 B20 B22 B21 -101.0(3) . . . . ?
B19 B20 B22 B21 -138.1(2) . . . . ?
B21 B20 B22 B19 138.1(2) . . . . ?
B16 B20 B22 B19 100.8(2) . . . . ?
B15 B20 B22 B19 37.1(2) . . . . ?
B21 B20 B22 B17 37.6(2) . . . . ?
B16 B20 B22 B17 0.3(3) . . . . ?
B15 B20 B22 B17 -63.4(3) . . . . ?
B19 B20 B22 B17 -100.5(3) . . . . ?
B21 B20 B22 B18 100.7(3) . . . . ?
B16 B20 B22 B18 63.4(3) . . . . ?
B15 B20 B22 B18 -0.3(3) . . . . ?
B19 B20 B22 B18 -37.4(2) . . . . ?
C6 B21 B22 B20 98.8(2) . . . . ?
B16 B21 B22 B20 37.2(2) . . . . ?
B17 B21 B22 B20 138.2(2) . . . . ?
C6 B21 B22 B19 61.1(3) . . . . ?
B20 B21 B22 B19 -37.8(2) . . . . ?
B16 B21 B22 B19 -0.6(3) . . . . ?
B17 B21 B22 B19 100.5(3) . . . . ?
C6 B21 B22 B17 -39.4(2) . . . . ?
B20 B21 B22 B17 -138.2(2) . . . . ?
B16 B21 B22 B17 -101.1(3) . . . . ?
C6 B21 B22 B18 -2.4(3) . . . . ?
B20 B21 B22 B18 -101.2(2) . . . . ?
B16 B21 B22 B18 -64.0(3) . . . . ?
B17 B21 B22 B18 37.0(2) . . . . ?
B15 B19 B22 B20 -37.3(2) . . . . ?
B14 B19 B22 B20 -100.5(2) . . . . ?
B18 B19 B22 B20 -138.2(2) . . . . ?
B15 B19 B22 B21 0.3(3) . . . . ?
B14 B19 B22 B21 -62.9(3) . . . . ?
B18 B19 B22 B21 -100.7(3) . . . . ?
B20 B19 B22 B21 37.5(2) . . . . ?
B15 B19 B22 B17 64.1(3) . . . . ?
B14 B19 B22 B17 0.9(3) . . . . ?
B18 B19 B22 B17 -36.8(2) . . . . ?
B20 B19 B22 B17 101.4(3) . . . . ?
B15 B19 B22 B18 101.0(2) . . . . ?
B14 B19 B22 B18 37.7(2) . . . . ?
B20 B19 B22 B18 138.2(2) . . . . ?
C6 B17 B22 B20 2.0(3) . . . . ?
B18 B17 B22 B20 101.0(3) . . . . ?
B13 B17 B22 B20 63.5(3) . . . . ?
B21 B17 B22 B20 -37.4(2) . . . . ?
C6 B17 B22 B21 39.4(2) . . . . ?
B18 B17 B22 B21 138.4(2) . . . . ?
B13 B17 B22 B21 100.9(3) . . . . ?
C6 B17 B22 B19 -62.0(3) . . . . ?
B18 B17 B22 B19 37.0(2) . . . . ?
B13 B17 B22 B19 -0.5(3) . . . . ?
B21 B17 B22 B19 -101.4(3) . . . . ?
C6 B17 B22 B18 -99.0(2) . . . . ?
B13 B17 B22 B18 -37.4(2) . . . . ?
B21 B17 B22 B18 -138.4(2) . . . . ?
B13 B18 B22 B20 -63.4(3) . . . . ?
B17 B18 B22 B20 -100.9(3) . . . . ?
B14 B18 B22 B20 0.1(3) . . . . ?
B19 B18 B22 B20 37.7(2) . . . . ?
B13 B18 B22 B21 0.1(3) . . . . ?
B17 B18 B22 B21 -37.4(2) . . . . ?
B14 B18 B22 B21 63.6(3) . . . . ?
B19 B18 B22 B21 101.2(2) . . . . ?
B13 B18 B22 B19 -101.1(2) . . . . ?
B17 B18 B22 B19 -138.6(2) . . . . ?
B14 B18 B22 B19 -37.6(2) . . . . ?
B13 B18 B22 B17 37.5(2) . . . . ?
B14 B18 B22 B17 101.0(3) . . . . ?
B19 B18 B22 B17 138.6(2) . . . . ?
C2 C1 C3 S1 67.8(3) . . . . ?
B5 C1 C3 S1 -70.0(3) . . . . ?
B4 C1 C3 S1 -145.6(2) . . . . ?
B3 C1 C3 S1 139.4(2) . . . . ?
B6 C1 C3 S1 -1.0(3) . . . . ?
C2 C1 C3 S2 -112.9(2) . . . . ?
B5 C1 C3 S2 109.4(2) . . . . ?
B4 C1 C3 S2 33.8(3) . . . . ?
B3 C1 C3 S2 -41.2(3) . . . . ?
B6 C1 C3 S2 178.34(17) . . . . ?
Ir1 S1 C3 C1 -0.4(2) . . . . ?
Ir1 S1 C3 S2 -179.73(14) . . . . ?
C4 S2 C3 C1 -175.7(2) . . . . ?
C4 S2 C3 S1 3.6(3) . . . . ?
B15 B14 C5 C7 114.0(3) . . . . ?
B18 B14 C5 C7 -143.7(2) . . . . ?
B13 B14 C5 C7 -103.9(3) . . . . ?
B19 B14 C5 C7 153.8(2) . . . . ?
B15 B14 C5 C6 -102.7(2) . . . . ?
B18 B14 C5 C6 -0.4(3) . . . . ?
B13 B14 C5 C6 39.4(2) . . . . ?
B19 B14 C5 C6 -62.9(3) . . . . ?
B18 B14 C5 B15 102.3(2) . . . . ?
B13 B14 C5 B15 142.1(2) . . . . ?
B19 B14 C5 B15 39.8(2) . . . . ?
B15 B14 C5 B16 -36.5(2) . . . . ?
B18 B14 C5 B16 65.8(3) . . . . ?
B13 B14 C5 B16 105.6(2) . . . . ?
B19 B14 C5 B16 3.3(3) . . . . ?
B15 B14 C5 B13 -142.1(2) . . . . ?
B18 B14 C5 B13 -39.8(2) . . . . ?
B19 B14 C5 B13 -102.3(2) . . . . ?
B14 B15 C5 C7 -112.6(3) . . . . ?
B19 B15 C5 C7 -152.4(2) . . . . ?
B20 B15 C5 C7 145.0(2) . . . . ?
B16 B15 C5 C7 105.2(3) . . . . ?
B14 B15 C5 C6 102.3(2) . . . . ?
B19 B15 C5 C6 62.5(3) . . . . ?
B20 B15 C5 C6 -0.1(3) . . . . ?
B16 B15 C5 C6 -40.0(2) . . . . ?
B19 B15 C5 B14 -39.85(19) . . . . ?
B20 B15 C5 B14 -102.4(2) . . . . ?
B16 B15 C5 B14 -142.3(2) . . . . ?
B14 B15 C5 B16 142.3(2) . . . . ?
B19 B15 C5 B16 102.4(2) . . . . ?
B20 B15 C5 B16 39.8(2) . . . . ?
B14 B15 C5 B13 36.4(2) . . . . ?
B19 B15 C5 B13 -3.5(3) . . . . ?
B20 B15 C5 B13 -66.1(3) . . . . ?
B16 B15 C5 B13 -105.9(2) . . . . ?
C6 B16 C5 C7 107.7(2) . . . . ?
B20 B16 C5 C7 -155.8(2) . . . . ?
B21 B16 C5 C7 142.3(2) . . . . ?
B15 B16 C5 C7 -115.9(2) . . . . ?
B20 B16 C5 C6 96.5(2) . . . . ?
B21 B16 C5 C6 34.6(2) . . . . ?
B15 B16 C5 C6 136.4(2) . . . . ?
C6 B16 C5 B14 -100.0(2) . . . . ?
B20 B16 C5 B14 -3.5(3) . . . . ?
B21 B16 C5 B14 -65.4(3) . . . . ?
B15 B16 C5 B14 36.4(2) . . . . ?
C6 B16 C5 B15 -136.4(2) . . . . ?
B20 B16 C5 B15 -39.9(2) . . . . ?
B21 B16 C5 B15 -101.8(2) . . . . ?
C6 B16 C5 B13 -31.0(2) . . . . ?
B20 B16 C5 B13 65.4(3) . . . . ?
B21 B16 C5 B13 3.5(3) . . . . ?
B15 B16 C5 B13 105.3(2) . . . . ?
C6 B13 C5 C7 -108.1(2) . . . . ?
B18 B13 C5 C7 155.0(2) . . . . ?
B17 B13 C5 C7 -142.9(2) . . . . ?
B14 B13 C5 C7 115.1(2) . . . . ?
B18 B13 C5 C6 -96.9(2) . . . . ?
B17 B13 C5 C6 -34.8(2) . . . . ?
B14 B13 C5 C6 -136.8(2) . . . . ?
C6 B13 C5 B14 136.8(2) . . . . ?
B18 B13 C5 B14 39.8(2) . . . . ?
B17 B13 C5 B14 102.0(2) . . . . ?
C6 B13 C5 B15 100.3(2) . . . . ?
B18 B13 C5 B15 3.4(3) . . . . ?
B17 B13 C5 B15 65.5(3) . . . . ?
B14 B13 C5 B15 -36.5(2) . . . . ?
C6 B13 C5 B16 31.2(2) . . . . ?
B18 B13 C5 B16 -65.8(3) . . . . ?
B17 B13 C5 B16 -3.6(3) . . . . ?
B14 B13 C5 B16 -105.6(2) . . . . ?
C7 C5 C6 B17 144.5(2) . . . . ?
B14 C5 C6 B17 -1.0(3) . . . . ?
B15 C5 C6 B17 -67.8(3) . . . . ?
B16 C5 C6 B17 -108.4(3) . . . . ?
B13 C5 C6 B17 39.0(2) . . . . ?
C7 C5 C6 B21 -145.8(2) . . . . ?
B14 C5 C6 B21 68.6(3) . . . . ?
B15 C5 C6 B21 1.9(3) . . . . ?
B16 C5 C6 B21 -38.7(2) . . . . ?
B13 C5 C6 B21 108.6(3) . . . . ?
C7 C5 C6 B13 105.6(3) . . . . ?
B14 C5 C6 B13 -40.0(2) . . . . ?
B15 C5 C6 B13 -106.8(2) . . . . ?
B16 C5 C6 B13 -147.4(2) . . . . ?
C7 C5 C6 B16 -107.1(3) . . . . ?
B14 C5 C6 B16 107.3(2) . . . . ?
B15 C5 C6 B16 40.6(2) . . . . ?
B13 C5 C6 B16 147.4(2) . . . . ?
B18 B17 C6 C5 2.0(3) . . . . ?
B22 B17 C6 C5 64.7(3) . . . . ?
B13 B17 C6 C5 -38.6(2) . . . . ?
B21 B17 C6 C5 104.9(3) . . . . ?
B18 B17 C6 B21 -102.9(3) . . . . ?
B22 B17 C6 B21 -40.1(2) . . . . ?
B13 B17 C6 B21 -143.5(2) . . . . ?
B18 B17 C6 B13 40.6(2) . . . . ?
B22 B17 C6 B13 103.3(3) . . . . ?
B21 B17 C6 B13 143.5(2) . . . . ?
B18 B17 C6 B16 -66.6(3) . . . . ?
B22 B17 C6 B16 -3.9(3) . . . . ?
B13 B17 C6 B16 -107.2(3) . . . . ?
B21 B17 C6 B16 36.2(2) . . . . ?
B20 B21 C6 C5 -2.7(3) . . . . ?
B22 B21 C6 C5 -64.8(3) . . . . ?
B16 B21 C6 C5 38.3(2) . . . . ?
B17 B21 C6 C5 -105.1(3) . . . . ?
B20 B21 C6 B17 102.4(3) . . . . ?
B22 B21 C6 B17 40.3(2) . . . . ?
B16 B21 C6 B17 143.4(2) . . . . ?
B20 B21 C6 B13 66.2(3) . . . . ?
B22 B21 C6 B13 4.1(3) . . . . ?
B16 B21 C6 B13 107.2(3) . . . . ?
B17 B21 C6 B13 -36.2(2) . . . . ?
B20 B21 C6 B16 -41.0(2) . . . . ?
B22 B21 C6 B16 -103.1(2) . . . . ?
B17 B21 C6 B16 -143.4(2) . . . . ?
B18 B13 C6 C5 98.9(2) . . . . ?
B17 B13 C6 C5 139.4(2) . . . . ?
B14 B13 C6 C5 36.86(18) . . . . ?
C5 B13 C6 B17 -139.4(2) . . . . ?
B18 B13 C6 B17 -40.5(2) . . . . ?
B14 B13 C6 B17 -102.5(2) . . . . ?
C5 B13 C6 B21 -103.0(3) . . . . ?
B18 B13 C6 B21 -4.1(3) . . . . ?
B17 B13 C6 B21 36.4(2) . . . . ?
B14 B13 C6 B21 -66.1(3) . . . . ?
C5 B13 C6 B16 -31.9(2) . . . . ?
B18 B13 C6 B16 67.0(3) . . . . ?
B17 B13 C6 B16 107.4(3) . . . . ?
B14 B13 C6 B16 4.9(3) . . . . ?
B20 B16 C6 C5 -99.0(2) . . . . ?
B21 B16 C6 C5 -139.5(2) . . . . ?
B15 B16 C6 C5 -37.11(19) . . . . ?
C5 B16 C6 B17 103.1(3) . . . . ?
B20 B16 C6 B17 4.1(3) . . . . ?
B21 B16 C6 B17 -36.5(2) . . . . ?
B15 B16 C6 B17 66.0(3) . . . . ?
C5 B16 C6 B21 139.5(2) . . . . ?
B20 B16 C6 B21 40.5(2) . . . . ?
B15 B16 C6 B21 102.4(2) . . . . ?
C5 B16 C6 B13 32.0(2) . . . . ?
B20 B16 C6 B13 -67.0(3) . . . . ?
B21 B16 C6 B13 -107.5(3) . . . . ?
B15 B16 C6 B13 -5.1(3) . . . . ?
C6 C5 C7 S4 -3.9(3) . . . . ?
B14 C5 C7 S4 136.8(2) . . . . ?
B15 C5 C7 S4 -146.8(2) . . . . ?
B16 C5 C7 S4 -73.4(3) . . . . ?
B13 C5 C7 S4 64.8(3) . . . . ?
C6 C5 C7 S3 177.01(19) . . . . ?
B14 C5 C7 S3 -42.2(3) . . . . ?
B15 C5 C7 S3 34.2(3) . . . . ?
B16 C5 C7 S3 107.5(2) . . . . ?
B13 C5 C7 S3 -114.3(2) . . . . ?
Ir1 S3 C7 C5 171.36(15) . . . . ?
Ir1 S3 C7 S4 -7.6(2) . . . . ?
C12 C8 C9 C10 -3.3(3) . . . . ?
C13 C8 C9 C10 -178.3(2) . . . . ?
Ir1 C8 C9 C10 60.53(17) . . . . ?
C12 C8 C9 C14 172.2(2) . . . . ?
C13 C8 C9 C14 -2.9(4) . . . . ?
Ir1 C8 C9 C14 -124.0(3) . . . . ?
C12 C8 C9 Ir1 -63.79(16) . . . . ?
C13 C8 C9 Ir1 121.1(3) . . . . ?
C8 C9 C10 C11 0.4(3) . . . . ?
C14 C9 C10 C11 -175.0(2) . . . . ?
Ir1 C9 C10 C11 59.32(16) . . . . ?
C8 C9 C10 C15 178.6(2) . . . . ?
C14 C9 C10 C15 3.2(4) . . . . ?
Ir1 C9 C10 C15 -122.5(3) . . . . ?
C8 C9 C10 Ir1 -58.91(17) . . . . ?
C14 C9 C10 Ir1 125.7(3) . . . . ?
C9 C10 C11 C12 2.6(3) . . . . ?
C15 C10 C11 C12 -175.7(2) . . . . ?
Ir1 C10 C11 C12 64.54(16) . . . . ?
C9 C10 C11 C16 174.3(2) . . . . ?
C15 C10 C11 C16 -3.9(4) . . . . ?
Ir1 C10 C11 C16 -123.7(3) . . . . ?
C9 C10 C11 Ir1 -61.97(17) . . . . ?
C15 C10 C11 Ir1 119.8(2) . . . . ?
C9 C8 C12 C11 4.9(3) . . . . ?
C13 C8 C12 C11 -180.0(2) . . . . ?
Ir1 C8 C12 C11 -60.93(16) . . . . ?
C9 C8 C12 C17 -166.3(2) . . . . ?
C13 C8 C12 C17 8.9(4) . . . . ?
Ir1 C8 C12 C17 127.9(2) . . . . ?
C9 C8 C12 Ir1 65.82(17) . . . . ?
C13 C8 C12 Ir1 -119.1(3) . . . . ?
C10 C11 C12 C8 -4.6(3) . . . . ?
C16 C11 C12 C8 -176.4(2) . . . . ?
Ir1 C11 C12 C8 61.34(17) . . . . ?
C10 C11 C12 C17 166.3(2) . . . . ?
C16 C11 C12 C17 -5.5(4) . . . . ?
Ir1 C11 C12 C17 -127.8(3) . . . . ?
C10 C11 C12 Ir1 -65.90(16) . . . . ?
C16 C11 C12 Ir1 122.3(3) . . . . ?
